data_7106136
loop_
_publ_author_name
'Zhenyu Zhang'
'Qipu Lin'
'Shou-Tian Zheng'
'Xianhui Bu'
'Pingyun Feng'

_publ_section_title
;
 A Novel Sandwich-Type Polyoxometalate Compound: K11H[Sn4(SiW9O34)2]*25H2O
 with Visible Light Photocatalytic H2 Evolution Activity
;
_journal_name_full Chem.Commun.
_journal_page_first 3918
_journal_paper_doi 10.1039/c0cc04697c
_journal_volume 47
_journal_year 2011
_chemical_formula_moiety 'O136 Si4 Sn8 W36, O4, 48(O), 22(K)'
_chemical_formula_sum 'K22 O188 Si4 Sn8 W36'
_chemical_formula_weight 11548.48
_chemical_name_common Tin-tungstosilicate
_chemical_name_systematic
;
?
;
_space_group_IT_number 2
_symmetry_cell_setting triclinic
_symmetry_space_group_name_Hall '-P 1'
_symmetry_space_group_name_H-M 'P -1'
_atom_sites_solution_primary direct
_atom_sites_solution_secondary difmap
_audit_creation_method SHELXL-97
_cell_angle_alpha 100.093(2)
_cell_angle_beta 90.703(2)
_cell_angle_gamma 101.961(2)
_cell_formula_units_Z 1
_cell_length_a 13.6358(16)
_cell_length_b 16.0530(18)
_cell_length_c 20.741(2)
_cell_measurement_reflns_used 6599
_cell_measurement_temperature 273(2)
_cell_measurement_theta_max 31.72
_cell_measurement_theta_min 2.18
_cell_volume 4367.2(8)
_computing_cell_refinement 'Bruker SMART'
_computing_data_collection 'Bruker SMART'
_computing_data_reduction 'Bruker SAINT'
_computing_molecular_graphics 'Bruker SHELXTL'
_computing_publication_material 'Bruker SHELXTL'
_computing_structure_refinement 'SHELXL-97 (Sheldrick, 1997)'
_computing_structure_solution 'SHELXS-97 (Sheldrick, 1990)'
_diffrn_ambient_temperature 273(2)
_diffrn_measured_fraction_theta_full 0.997
_diffrn_measured_fraction_theta_max 0.997
_diffrn_radiation_monochromator graphite
_diffrn_radiation_source 'fine-focus sealed tube'
_diffrn_radiation_type MoK\a
_diffrn_radiation_wavelength 0.71073
_diffrn_reflns_av_R_equivalents 0.1217
_diffrn_reflns_av_sigmaI/netI 0.1167
_diffrn_reflns_limit_h_max 15
_diffrn_reflns_limit_h_min -18
_diffrn_reflns_limit_k_max 21
_diffrn_reflns_limit_k_min -20
_diffrn_reflns_limit_l_max 27
_diffrn_reflns_limit_l_min -27
_diffrn_reflns_number 47458
_diffrn_reflns_theta_full 28.28
_diffrn_reflns_theta_max 28.28
_diffrn_reflns_theta_min 1.32
_exptl_absorpt_coefficient_mu 25.392
_exptl_absorpt_correction_T_max 0.218
_exptl_absorpt_correction_T_min 0.175
_exptl_absorpt_correction_type multi-scan
_exptl_crystal_colour orange
_exptl_crystal_density_diffrn 4.391
_exptl_crystal_density_method 'not measured'
_exptl_crystal_description block
_exptl_crystal_F_000 5042
_exptl_crystal_size_max 0.12
_exptl_crystal_size_mid 0.06
_exptl_crystal_size_min 0.06
_refine_diff_density_max 7.084
_refine_diff_density_min -5.899
_refine_diff_density_rms 0.658
_refine_ls_extinction_method none
_refine_ls_goodness_of_fit_ref 0.997
_refine_ls_matrix_type full
_refine_ls_number_parameters 1162
_refine_ls_number_reflns 21615
_refine_ls_number_restraints 1127
_refine_ls_restrained_S_all 0.996
_refine_ls_R_factor_all 0.0768
_refine_ls_R_factor_gt 0.0584
_refine_ls_shift/su_max 0.033
_refine_ls_shift/su_mean 0.000
_refine_ls_structure_factor_coef Fsqd
_refine_ls_weighting_details 'calc w=1/[\s^2^(Fo^2^)+(0.0757P)^2^+0.0000P] where P=(Fo^2^+2Fc^2^)/3'
_refine_ls_weighting_scheme calc
_refine_ls_wR_factor_gt 0.1504
_refine_ls_wR_factor_ref 0.1581
_reflns_number_gt 16067
_reflns_number_total 21615
_reflns_threshold_expression >2sigma(I)
_cod_data_source_file c0cc04697c.txt
_cod_data_source_block a
_cod_depositor_comments
;
The following automatic conversions were performed:

'_symmetry_cell_setting' value 'Triclinic' changed to 'triclinic'
according to the built-in table from CIF Core dictionary named
'cif_core.dic' version 2.4.1 from 2010-06-29.

Automatic conversion script
Id: cif_fix_values 1646 2011-03-28 12:23:43Z adriana 
;
_cod_original_sg_symbol_H-M P-1
_cod_database_code 7106136

loop_
_symmetry_equiv_pos_as_xyz
'x, y, z'
'-x, -y, -z'

loop_
_atom_site_label
_atom_site_type_symbol
_atom_site_fract_x
_atom_site_fract_y
_atom_site_fract_z
_atom_site_U_iso_or_equiv
_atom_site_adp_type
_atom_site_occupancy
_atom_site_symmetry_multiplicity
_atom_site_calc_flag
_atom_site_refinement_flags
_atom_site_disorder_assembly
_atom_site_disorder_group
W1 W 1.04442(5) 0.57490(4) 0.91297(3) 0.00964(13) Uani 1 1 d U . .
W2 W 1.05515(5) 0.81056(4) 0.94075(3) 0.01066(13) Uani 1 1 d U . .
W3 W 0.81679(5) 0.27198(4) 0.59889(3) 0.01234(13) Uani 1 1 d U . .
W4 W 0.63872(5) 0.07180(4) 0.63798(3) 0.01274(14) Uani 1 1 d U . .
W5 W 0.94514(5) 0.89040(4) 0.82626(3) 0.01289(14) Uani 1 1 d U . .
W6 W 0.43811(5) 0.15609(4) 0.61513(3) 0.01322(14) Uani 1 1 d U . .
W7 W 0.84474(5) 0.19656(4) 0.75650(3) 0.01114(13) Uani 1 1 d U . .
W8 W 0.61412(5) 0.33610(4) 0.55954(3) 0.01264(14) Uani 1 1 d U . .
W9 W 0.70540(5) 0.74276(4) 0.85140(3) 0.01502(14) Uani 1 1 d U . .
W10 W 0.47594(5) 0.33345(4) 0.83778(3) 0.01366(14) Uani 1 1 d U . .
W11 W 1.12937(5) 0.56900(4) 0.76368(3) 0.01226(13) Uani 1 1 d U . .
W12 W 0.79864(5) 0.73603(4) 0.68280(3) 0.01560(15) Uani 1 1 d U . .
W13 W 0.69381(5) 0.24159(4) 0.87446(3) 0.01316(14) Uani 1 1 d U . .
W14 W 0.48527(5) 0.10529(4) 0.76199(3) 0.01453(14) Uani 1 1 d U . .
W15 W 0.81230(5) 0.65267(4) 0.95553(3) 0.01324(14) Uani 1 1 d U . .
W16 W 0.44803(5) 0.38921(4) 0.69557(3) 0.01392(14) Uani 1 1 d U . .
W17 W 1.00305(5) 0.66423(4) 0.64434(3) 0.01448(14) Uani 1 1 d U . .
W18 W 1.14967(5) 0.80761(4) 0.79071(3) 0.01278(14) Uani 1 1 d U . .
Sn1 Sn 0.90371(8) 0.42566(7) 0.77892(5) 0.0127(2) Uani 1 1 d U . .
Sn2 Sn 0.94636(8) 0.33953(7) 0.91092(5) 0.0126(2) Uani 1 1 d U . .
Sn3 Sn 0.66408(9) 0.51400(8) 0.81749(6) 0.0180(2) Uani 1 1 d U . .
Sn4 Sn 0.78948(9) 0.50556(8) 0.65832(6) 0.0185(2) Uani 1 1 d U . .
Si1 Si 0.9232(3) 0.6674(3) 0.8048(2) 0.0096(8) Uani 1 1 d U . .
Si2 Si 0.6409(3) 0.2820(3) 0.7171(2) 0.0083(8) Uani 1 1 d U . .
K1 K 0.8425(4) -0.0277(3) 0.6892(2) 0.0332(10) Uani 1 1 d U . .
K2 K 1.2681(4) 0.4425(3) 0.8687(2) 0.0303(9) Uani 1 1 d U . .
K3 K 0.5942(4) -0.1921(3) 0.5560(2) 0.0349(11) Uani 1 1 d U . .
K4 K 1.3005(3) 0.7190(3) 0.9171(2) 0.0335(9) Uani 1 1 d U . .
K5 K 1.2394(4) 0.9790(3) 1.1008(2) 0.0365(11) Uani 1 1 d U . .
K6 K 0.2482(4) 0.1925(3) 0.7340(2) 0.0369(10) Uani 1 1 d U . .
K7 K 0.7368(5) 0.8283(4) 1.0678(3) 0.0541(14) Uani 1 1 d U . .
K8 K 1.0387(5) 0.3989(5) 0.5380(3) 0.0708(19) Uani 1 1 d U . .
K9 K 1.3440(6) 0.5670(5) 0.6166(3) 0.0714(18) Uani 1 1 d U . .
K10 K 0.7900(6) 0.0447(4) 0.4926(3) 0.0633(15) Uani 1 1 d U . .
K11 K 0.5255(5) 0.5935(5) 0.9698(4) 0.078(2) Uani 1 1 d U . .
O10 O 0.7122(10) 0.5594(8) 0.9251(6) 0.0210(19) Uani 1 1 d U . .
O11 O 0.6176(9) 0.6358(8) 0.8369(7) 0.026(2) Uani 1 1 d U . .
O12 O 0.9296(9) 0.7592(7) 0.9637(5) 0.0153(19) Uani 1 1 d U . .
O13 O 0.8017(10) 0.6615(8) 1.0387(6) 0.023(2) Uani 1 1 d U . .
O14 O 0.9190(9) 0.5936(7) 0.9422(5) 0.0155(19) Uani 1 1 d U . .
O15 O 0.8213(8) 0.6588(7) 0.8478(6) 0.0154(18) Uani 1 1 d U . .
O16 O 0.7257(9) 0.7351(7) 0.7603(6) 0.018(2) Uani 1 1 d U . .
O17 O 0.6238(10) 0.8122(8) 0.8636(7) 0.028(3) Uani 1 1 d U . .
O18 O 0.7430(10) 0.8021(8) 0.6438(6) 0.023(3) Uani 1 1 d U . .
O19 O 0.7340(10) 0.6306(7) 0.6420(5) 0.019(2) Uani 1 1 d U . .
O20 O 0.8936(9) 0.8412(7) 0.7439(5) 0.015(2) Uani 1 1 d U . .
O21 O 0.8965(8) 0.6617(7) 0.7274(5) 0.0121(18) Uani 1 1 d U . .
O22 O 0.9171(10) 0.7415(8) 0.6295(5) 0.019(2) Uani 1 1 d U . .
O23 O 0.9305(9) 0.9964(7) 0.8311(5) 0.016(2) Uani 1 1 d U . .
O24 O 1.0112(8) 0.9056(7) 0.9166(5) 0.0116(18) Uani 1 1 d U . .
O25 O 1.0798(9) 0.9051(7) 0.7969(5) 0.0157(19) Uani 1 1 d U . .
O26 O 1.1671(9) 0.8347(7) 0.8859(5) 0.0151(16) Uani 1 1 d U . .
O27 O 1.1126(9) 0.8581(7) 1.0156(6) 0.018(2) Uani 1 1 d U . .
O28 O 1.0877(9) 0.6967(7) 0.9307(5) 0.0135(16) Uani 1 1 d U . .
O29 O 0.9857(8) 0.5919(7) 0.8148(5) 0.0122(17) Uani 1 1 d U . .
O31 O 1.0789(10) 0.6810(9) 0.5790(6) 0.025(3) Uani 1 1 d U . .
O32 O 0.9121(9) 0.5669(8) 0.6070(5) 0.019(2) Uani 1 1 d U . .
O34 O 1.1519(9) 0.5641(7) 0.8555(5) 0.0163(15) Uani 1 1 d U . .
O35 O 0.9756(9) 0.4593(7) 0.8759(5) 0.017(2) Uani 1 1 d U . .
O36 O 0.9281(8) 0.3055(7) 0.8029(5) 0.014(2) Uani 1 1 d U . .
O37 O 0.5351(9) 0.4476(8) 0.8629(6) 0.022(2) Uani 1 1 d U . .
O38 O 0.7018(9) 0.4460(7) 0.5712(5) 0.017(2) Uani 1 1 d U . .
O39 O 0.5599(9) 0.3378(7) 0.4846(5) 0.014(2) Uani 1 1 d U . .
O40 O 0.7197(10) 0.2803(8) 0.5306(5) 0.019(2) Uani 1 1 d U . .
O41 O 0.5313(9) 0.3820(7) 0.6213(5) 0.0153(19) Uani 1 1 d U . .
O42 O 0.6943(8) 0.3169(7) 0.6537(5) 0.0133(18) Uani 1 1 d U . .
O44 O 0.3396(10) 0.1112(8) 0.5580(6) 0.021(2) Uani 1 1 d U . .
O45 O 0.5185(9) 0.0640(7) 0.5889(6) 0.020(2) Uani 1 1 d U . .
O46 O 0.5298(9) 0.2221(7) 0.5668(5) 0.0140(19) Uani 1 1 d U . .
O48 O 0.4043(9) 0.2538(7) 0.6571(6) 0.0161(17) Uani 1 1 d U . .
O49 O 0.5716(9) 0.1837(7) 0.6895(5) 0.0140(16) Uani 1 1 d U . .
O50 O 0.8604(8) 0.2495(7) 0.6796(5) 0.0129(18) Uani 1 1 d U . .
O51 O 0.7434(9) 0.1088(7) 0.7098(5) 0.0151(17) Uani 1 1 d U . .
O52 O 0.3929(9) 0.0931(8) 0.6834(5) 0.0189(17) Uani 1 1 d U . .
O53 O 0.5536(9) 0.0292(7) 0.7064(5) 0.0167(19) Uani 1 1 d U . .
O54 O 0.4423(10) 0.2076(8) 0.7958(6) 0.0192(18) Uani 1 1 d U . .
O55 O 0.5958(10) 0.1416(8) 0.8203(6) 0.021(2) Uani 1 1 d U . .
O56 O 0.6758(10) 0.1978(8) 0.9453(6) 0.022(3) Uani 1 1 d U . .
O58 O 0.7946(9) 0.1775(7) 0.8387(6) 0.017(2) Uani 1 1 d U . .
O59 O 0.7914(9) 0.3386(7) 0.9026(5) 0.016(2) Uani 1 1 d U . .
O60 O 0.5899(9) 0.3016(8) 0.8741(5) 0.016(2) Uani 1 1 d U . .
O61 O 0.7204(8) 0.2748(7) 0.7727(5) 0.0125(18) Uani 1 1 d U . .
O62 O 0.6737(11) -0.0246(8) 0.6042(6) 0.0282(18) Uani 1 1 d U . .
O64 O 1.0718(9) 0.5967(7) 0.6901(5) 0.014(2) Uani 1 1 d U . .
O65 O 0.5657(8) 0.3412(7) 0.7472(5) 0.0121(17) Uani 1 1 d U . .
O67 O 1.1688(9) 0.6954(7) 0.7940(5) 0.0160(17) Uani 1 1 d U . .
O68 O 0.3924(9) 0.3215(8) 0.8998(6) 0.019(2) Uani 1 1 d U . .
O71 O 0.3853(9) 0.3541(8) 0.7736(6) 0.0187(17) Uani 1 1 d U . .
O72 O 0.8944(11) 0.2270(9) 0.5462(6) 0.030(2) Uani 1 1 d U . .
O73 O 0.9962(9) 0.7628(7) 0.8325(5) 0.0131(16) Uani 1 1 d U . .
O74 O 0.8281(9) 0.8410(7) 0.8633(6) 0.017(2) Uani 1 1 d U . .
O75 O 0.7163(9) 0.1496(8) 0.5975(5) 0.0187(18) Uani 1 1 d U . .
O76 O 1.2683(9) 0.8596(8) 0.7701(6) 0.022(2) Uani 1 1 d U . .
O77 O 0.4125(10) 0.0304(8) 0.8000(6) 0.024(2) Uani 1 1 d U . .
O78 O 1.2452(9) 0.5529(8) 0.7359(7) 0.026(2) Uani 1 1 d U . .
O79 O 0.3395(10) 0.4089(8) 0.6587(6) 0.024(3) Uani 1 1 d U . .
O80 O 0.8759(10) 0.3829(8) 0.6130(6) 0.023(2) Uani 1 1 d U . .
O81 O 0.5103(10) 0.4926(8) 0.7343(6) 0.022(2) Uani 1 1 d U . .
O82 O 0.9372(9) 0.1368(7) 0.7475(6) 0.021(2) Uani 1 1 d U . .
O83 O 1.0538(9) 0.4576(7) 0.7484(5) 0.016(2) Uani 1 1 d U . .
O84 O 1.0976(9) 0.5537(8) 0.9823(5) 0.018(2) Uani 1 1 d U . .
O85 O 1.0840(9) 0.7621(7) 0.7071(5) 0.018(2) Uani 1 1 d U . .
O86 O 0.7316(10) 0.7353(8) 0.9420(6) 0.0226(18) Uani 1 1 d U . .
O101 O 1.1358(10) 0.2899(8) 0.8101(6) 0.026(3) Uani 1 1 d U . .
O102 O 0.9395(13) 0.8402(8) 1.1137(6) 0.036(3) Uani 1 1 d U . .
O103 O 0.6792(12) -0.0540(8) 0.7738(7) 0.034(3) Uani 1 1 d U . .
O104 O 0.8487(12) 0.9444(9) 1.0027(7) 0.035(3) Uani 1 1 d U . .
O105 O 0.7730(13) 0.1779(9) 0.4250(7) 0.042(3) Uani 1 1 d U . .
O106 O 1.3150(11) 0.5664(9) 0.9868(7) 0.033(3) Uani 1 1 d U . .
O107 O 0.4076(12) -0.1014(9) 0.5437(8) 0.041(3) Uani 1 1 d U . .
O108 O 1.4029(10) 0.6030(10) 0.8371(7) 0.036(3) Uani 1 1 d U . .
O109 O 0.3730(13) -0.1024(10) 0.6683(7) 0.044(4) Uani 1 1 d . . .
O110 O 1.1317(11) 0.3604(11) 0.6450(8) 0.047(3) Uani 1 1 d U . .
O111 O 1.1657(14) 0.5426(13) 0.5333(9) 0.062(3) Uani 1 1 d U . .
O112 O 1.0925(13) 0.2299(13) 0.4936(7) 0.055(3) Uani 1 1 d U . .
O113 O 0.697(2) -0.2965(12) 0.4744(9) 0.076(6) Uani 1 1 d U . .
O114 O 0.755(3) 0.0500(15) 0.3333(9) 0.116(9) Uani 1 1 d U . .
O115 O 1.0431(18) -0.0786(16) 0.6456(15) 0.108(7) Uani 1 1 d U . .
O116 O 0.2182(13) 0.0641(11) 0.8101(9) 0.054(4) Uani 1 1 d U . .
O117 O 1.3912(17) 0.4599(17) 0.5018(11) 0.084(6) Uani 1 1 d U . .
O118 O 0.0802(12) 0.1864(14) 0.6532(10) 0.068(5) Uani 1 1 d U . .
O119 O 1.4337(12) 0.8528(12) 0.8547(10) 0.057(4) Uani 1 1 d U . .
O120 O 1.5208(16) 0.6260(16) 0.6661(13) 0.094(6) Uani 1 1 d U . .
O121 O 0.5080(16) 0.7686(16) 0.9783(14) 0.104(7) Uani 1 1 d U . .
O122 O 0.521(2) -0.194(2) 0.6857(11) 0.118(9) Uani 1 1 d U . .
O123 O 0.9894(18) 0.1007(17) 0.4966(14) 0.104(5) Uani 1 1 d U . .
O124 O 0.9349(15) 0.0554(12) 0.5888(10) 0.066(3) Uani 1 1 d U . .
O125 O 1.2851(16) 0.7594(14) 0.6084(9) 0.070(4) Uani 1 1 d U . .
O126 O 0.6870(18) 1.0109(14) 1.0710(18) 0.145(13) Uani 1 1 d U . .

loop_
_atom_site_aniso_label
_atom_site_aniso_U_11
_atom_site_aniso_U_22
_atom_site_aniso_U_33
_atom_site_aniso_U_23
_atom_site_aniso_U_13
_atom_site_aniso_U_12
W1 0.0082(3) 0.0088(3) 0.0111(3) 0.0005(2) -0.0052(2) 0.0012(2)
W2 0.0081(3) 0.0097(3) 0.0132(3) 0.0010(2) -0.0052(2) 0.0011(2)
W3 0.0124(3) 0.0104(3) 0.0141(3) 0.0019(2) -0.0020(2) 0.0024(2)
W4 0.0146(3) 0.0072(3) 0.0143(3) -0.0003(2) -0.0069(2) -0.0003(2)
W5 0.0129(3) 0.0081(3) 0.0167(3) 0.0024(2) -0.0074(2) 0.0005(2)
W6 0.0109(3) 0.0117(3) 0.0142(3) -0.0009(2) -0.0069(2) -0.0012(2)
W7 0.0109(3) 0.0078(3) 0.0134(3) -0.0006(2) -0.0054(2) 0.0014(2)
W8 0.0128(3) 0.0121(3) 0.0122(3) 0.0018(2) -0.0055(2) 0.0017(2)
W9 0.0081(3) 0.0125(3) 0.0248(4) 0.0034(3) -0.0040(3) 0.0033(2)
W10 0.0076(3) 0.0169(3) 0.0143(3) -0.0008(2) -0.0018(2) 0.0008(2)
W11 0.0088(3) 0.0131(3) 0.0147(3) 0.0012(2) -0.0015(2) 0.0032(2)
W12 0.0169(3) 0.0099(3) 0.0189(3) 0.0021(2) -0.0116(3) 0.0015(3)
W13 0.0102(3) 0.0153(3) 0.0122(3) 0.0007(2) -0.0045(2) 0.0004(2)
W14 0.0138(3) 0.0117(3) 0.0147(3) 0.0014(2) -0.0052(2) -0.0040(2)
W15 0.0074(3) 0.0162(3) 0.0150(3) 0.0022(2) -0.0014(2) 0.0006(2)
W16 0.0101(3) 0.0148(3) 0.0156(3) -0.0012(2) -0.0051(2) 0.0034(2)
W17 0.0165(3) 0.0133(3) 0.0122(3) 0.0032(2) -0.0038(2) -0.0005(3)
W18 0.0094(3) 0.0107(3) 0.0158(3) 0.0015(2) -0.0034(2) -0.0025(2)
Sn1 0.0110(5) 0.0109(5) 0.0157(5) 0.0018(4) -0.0058(4) 0.0021(4)
Sn2 0.0116(5) 0.0105(5) 0.0153(5) 0.0022(4) -0.0059(4) 0.0019(4)
Sn3 0.0139(6) 0.0170(6) 0.0230(6) 0.0019(5) 0.0022(5) 0.0043(5)
Sn4 0.0194(6) 0.0173(6) 0.0156(6) 0.0039(4) -0.0088(5) -0.0032(5)
Si1 0.008(2) 0.0098(19) 0.0100(19) 0.0002(15) -0.0046(15) 0.0011(15)
Si2 0.0059(19) 0.0079(19) 0.0104(19) 0.0000(15) -0.0011(15) 0.0010(15)
K1 0.039(3) 0.0135(18) 0.046(3) 0.0001(16) -0.020(2) 0.0090(17)
K2 0.032(2) 0.032(2) 0.032(2) 0.0052(17) -0.0036(18) 0.0179(18)
K3 0.046(3) 0.024(2) 0.032(2) -0.0030(16) -0.024(2) 0.0070(18)
K4 0.0208(19) 0.040(2) 0.036(2) -0.0015(18) -0.0055(17) 0.0067(16)
K5 0.024(2) 0.040(3) 0.040(3) -0.003(2) -0.0100(19) 0.001(2)
K6 0.0194(19) 0.044(3) 0.041(3) -0.0017(19) 0.0028(16) 0.0012(16)
K7 0.070(4) 0.040(3) 0.047(3) -0.001(2) 0.008(3) 0.007(3)
K8 0.037(3) 0.105(5) 0.053(3) 0.011(3) 0.010(2) -0.022(3)
K9 0.057(4) 0.078(4) 0.073(4) 0.019(3) 0.010(3) -0.006(3)
K10 0.075(4) 0.053(3) 0.053(3) -0.009(2) 0.016(3) 0.008(3)
K11 0.034(3) 0.101(5) 0.078(4) -0.021(3) 0.021(3) -0.005(3)
O10 0.022(4) 0.015(4) 0.025(5) 0.009(4) -0.007(4) -0.003(3)
O11 0.014(5) 0.013(4) 0.051(5) 0.002(4) -0.017(4) 0.006(4)
O12 0.014(4) 0.012(5) 0.022(5) 0.012(4) -0.005(4) 0.000(3)
O13 0.022(6) 0.025(5) 0.018(4) 0.003(4) 0.002(4) -0.006(4)
O14 0.016(4) 0.012(5) 0.019(5) 0.006(4) -0.001(4) 0.000(4)
O15 0.005(4) 0.014(5) 0.025(4) 0.001(4) -0.005(3) 0.002(3)
O16 0.010(5) 0.018(5) 0.023(4) -0.001(4) -0.011(3) 0.006(4)
O17 0.017(6) 0.013(6) 0.055(8) 0.001(5) -0.006(6) 0.009(5)
O18 0.029(7) 0.018(6) 0.022(6) 0.002(5) -0.009(5) 0.010(5)
O19 0.024(6) 0.014(4) 0.015(5) 0.002(4) -0.013(4) -0.001(4)
O20 0.014(5) 0.008(4) 0.022(5) 0.004(4) -0.008(4) 0.002(4)
O21 0.013(5) 0.009(5) 0.013(4) 0.000(3) -0.008(3) 0.002(4)
O22 0.025(5) 0.017(5) 0.013(5) 0.005(4) -0.008(4) 0.001(4)
O23 0.011(6) 0.019(5) 0.017(6) 0.004(4) -0.007(4) -0.002(4)
O24 0.011(4) 0.006(4) 0.015(4) 0.002(3) -0.004(3) -0.005(3)
O25 0.018(4) 0.009(3) 0.016(4) 0.000(3) -0.001(3) -0.005(3)
O26 0.018(4) 0.012(4) 0.011(4) 0.002(3) -0.005(3) -0.007(3)
O27 0.019(6) 0.011(5) 0.022(5) 0.002(4) -0.005(4) 0.001(4)
O28 0.015(4) 0.010(3) 0.014(4) 0.000(3) -0.008(4) 0.002(3)
O29 0.012(4) 0.010(4) 0.013(4) 0.000(4) -0.004(3) 0.002(3)
O31 0.026(7) 0.037(8) 0.012(5) 0.011(5) -0.001(4) 0.003(5)
O32 0.020(5) 0.018(5) 0.014(5) -0.003(4) -0.011(4) 0.000(4)
O34 0.018(4) 0.018(4) 0.014(4) 0.003(3) -0.002(3) 0.009(3)
O35 0.025(5) 0.014(4) 0.012(5) 0.003(3) -0.004(4) 0.006(4)
O36 0.011(5) 0.009(4) 0.020(5) 0.001(3) -0.007(4) 0.000(4)
O37 0.007(5) 0.030(4) 0.030(6) 0.011(3) -0.002(4) -0.002(3)
O38 0.015(5) 0.017(4) 0.017(5) -0.001(4) -0.008(4) 0.001(4)
O39 0.014(6) 0.011(5) 0.015(5) 0.004(4) -0.001(4) -0.002(4)
O40 0.024(5) 0.018(5) 0.012(4) 0.001(4) 0.000(4) 0.002(4)
O41 0.016(5) 0.017(5) 0.015(4) 0.004(4) -0.009(4) 0.007(4)
O42 0.012(4) 0.017(5) 0.009(4) 0.002(3) -0.005(3) 0.000(4)
O44 0.024(6) 0.018(6) 0.020(5) 0.001(4) -0.015(4) 0.005(4)
O45 0.023(5) 0.016(5) 0.019(5) -0.002(4) -0.012(4) 0.005(4)
O46 0.015(4) 0.016(4) 0.010(4) -0.002(3) -0.009(3) 0.004(3)
O48 0.009(4) 0.016(3) 0.022(4) -0.001(3) -0.010(3) 0.005(3)
O49 0.014(4) 0.010(4) 0.016(4) 0.001(3) -0.011(3) 0.000(3)
O50 0.007(5) 0.011(5) 0.019(4) 0.004(3) -0.004(3) 0.000(4)
O51 0.016(4) 0.004(4) 0.024(4) 0.005(3) -0.014(3) -0.002(3)
O52 0.018(5) 0.016(4) 0.017(4) 0.003(3) -0.008(3) -0.008(4)
O53 0.017(5) 0.011(5) 0.017(5) 0.004(4) -0.010(3) -0.008(4)
O54 0.021(5) 0.016(4) 0.017(4) 0.000(3) -0.001(4) 0.000(4)
O55 0.024(5) 0.019(5) 0.018(5) -0.001(4) -0.012(4) 0.001(4)
O56 0.020(7) 0.030(7) 0.016(5) 0.008(5) -0.005(4) 0.001(5)
O58 0.024(5) 0.007(5) 0.021(5) 0.001(4) -0.004(4) 0.006(4)
O59 0.016(5) 0.016(5) 0.014(5) 0.000(4) -0.003(4) 0.005(4)
O60 0.008(4) 0.024(5) 0.016(5) 0.002(4) 0.003(4) 0.002(4)
O61 0.006(4) 0.018(5) 0.012(4) -0.001(4) -0.002(3) 0.004(4)
O62 0.039(5) 0.018(3) 0.027(5) -0.006(3) -0.015(4) 0.013(3)
O64 0.012(5) 0.016(5) 0.014(5) 0.004(4) 0.000(4) -0.001(4)
O65 0.010(4) 0.013(5) 0.014(4) 0.003(4) -0.005(3) 0.005(3)
O67 0.016(5) 0.014(3) 0.018(4) 0.000(3) 0.002(3) 0.004(3)
O68 0.009(5) 0.022(6) 0.021(5) -0.003(4) 0.002(4) -0.003(4)
O71 0.009(4) 0.027(4) 0.022(4) 0.005(3) 0.003(3) 0.007(3)
O72 0.030(5) 0.046(4) 0.016(5) 0.008(4) 0.010(4) 0.013(3)
O73 0.013(4) 0.010(4) 0.015(4) 0.003(3) 0.000(3) 0.000(3)
O74 0.013(4) 0.013(5) 0.028(6) 0.005(4) -0.005(4) 0.006(3)
O75 0.020(5) 0.020(4) 0.013(4) 0.003(3) -0.011(3) -0.003(3)
O76 0.010(5) 0.019(6) 0.032(6) 0.000(5) 0.003(4) -0.004(4)
O77 0.027(6) 0.017(5) 0.020(5) 0.006(4) -0.006(4) -0.013(4)
O78 0.009(5) 0.017(6) 0.049(5) -0.003(4) -0.004(4) 0.004(4)
O79 0.024(6) 0.023(6) 0.025(6) -0.007(5) -0.015(5) 0.013(5)
O80 0.026(5) 0.022(4) 0.021(6) 0.011(4) -0.012(4) -0.001(3)
O81 0.019(6) 0.019(5) 0.026(6) 0.001(4) -0.008(5) 0.004(4)
O82 0.016(4) 0.009(4) 0.042(5) 0.010(4) -0.003(4) 0.005(3)
O83 0.020(5) 0.010(4) 0.020(5) 0.005(4) 0.003(4) 0.011(4)
O84 0.023(6) 0.020(6) 0.014(5) 0.001(4) -0.006(4) 0.014(5)
O85 0.025(6) 0.010(5) 0.013(4) 0.002(3) -0.006(4) -0.009(4)
O86 0.017(5) 0.023(4) 0.031(4) 0.004(3) 0.000(4) 0.011(3)
O101 0.025(7) 0.024(5) 0.032(7) 0.002(5) 0.002(5) 0.012(5)
O102 0.071(8) 0.016(6) 0.012(6) 0.000(4) 0.006(5) -0.013(6)
O103 0.044(7) 0.014(6) 0.039(5) 0.009(5) -0.028(5) -0.006(5)
O104 0.039(9) 0.020(5) 0.041(8) 0.001(5) 0.002(6) 0.000(6)
O105 0.050(7) 0.028(5) 0.029(4) -0.011(4) 0.016(5) -0.019(5)
O106 0.024(6) 0.035(6) 0.040(5) -0.005(4) -0.019(5) 0.014(5)
O107 0.040(7) 0.017(7) 0.056(9) -0.003(6) 0.017(7) -0.010(5)
O108 0.012(4) 0.047(6) 0.045(7) -0.006(6) -0.006(4) 0.008(4)
O109 0.053(11) 0.037(9) 0.023(7) -0.003(6) 0.001(7) -0.023(8)
O110 0.009(5) 0.061(10) 0.061(8) -0.008(6) 0.011(6) -0.001(5)
O111 0.040(7) 0.082(8) 0.055(8) 0.010(8) 0.025(5) -0.006(6)
O112 0.040(8) 0.102(8) 0.026(7) 0.026(7) 0.007(6) 0.012(7)
O113 0.133(19) 0.043(10) 0.060(11) -0.011(8) -0.021(10) 0.052(12)
O114 0.20(3) 0.075(12) 0.038(5) -0.014(5) 0.030(8) -0.040(16)
O115 0.056(8) 0.083(15) 0.19(2) -0.015(11) -0.004(10) 0.052(10)
O116 0.042(8) 0.035(7) 0.079(10) 0.009(7) 0.029(7) -0.006(6)
O117 0.063(9) 0.122(16) 0.084(10) 0.034(9) 0.020(10) 0.045(11)
O118 0.010(5) 0.092(14) 0.096(14) 0.019(10) -0.011(6) -0.001(6)
O119 0.020(4) 0.052(5) 0.091(9) 0.008(6) -0.002(5) -0.003(4)
O120 0.042(7) 0.100(17) 0.137(17) 0.055(13) 0.003(8) -0.021(9)
O121 0.038(9) 0.103(10) 0.161(19) -0.032(12) 0.035(9) 0.035(11)
O122 0.10(2) 0.18(3) 0.068(12) 0.053(14) 0.015(11) -0.024(16)
O123 0.062(7) 0.115(13) 0.148(15) 0.023(12) 0.063(8) 0.044(8)
O124 0.045(5) 0.058(8) 0.093(6) 0.003(6) 0.022(5) 0.019(5)
O125 0.054(12) 0.087(7) 0.057(11) 0.004(7) 0.007(10) -0.005(7)
O126 0.046(13) 0.044(9) 0.32(4) -0.050(13) 0.039(16) 0.015(10)

loop_
_atom_type_symbol
_atom_type_description
_atom_type_scat_dispersion_real
_atom_type_scat_dispersion_imag
_atom_type_scat_source
O O 0.0106 0.0060 'International Tables Vol C Tables 4.2.6.8 and 6.1.1.4'
Si Si 0.0817 0.0704 'International Tables Vol C Tables 4.2.6.8 and 6.1.1.4'
Sn Sn -0.6537 1.4246 'International Tables Vol C Tables 4.2.6.8 and 6.1.1.4'
W W -0.8490 6.8722 'International Tables Vol C Tables 4.2.6.8 and 6.1.1.4'
K K 0.2009 0.2494 'International Tables Vol C Tables 4.2.6.8 and 6.1.1.4'

loop_
_geom_angle_atom_site_label_1
_geom_angle_atom_site_label_2
_geom_angle_atom_site_label_3
_geom_angle
_geom_angle_site_symmetry_1
_geom_angle_site_symmetry_3
_geom_angle_publ_flag
O84 W1 O14 101.6(5) . . ?
O84 W1 O28 97.9(5) . . ?
O14 W1 O28 86.3(5) . . ?
O84 W1 O34 98.8(5) . . ?
O14 W1 O34 159.6(5) . . ?
O28 W1 O34 91.0(5) . . ?
O84 W1 O35 98.7(5) . . ?
O14 W1 O35 86.6(5) . . ?
O28 W1 O35 163.0(5) . . ?
O34 W1 O35 90.3(5) . . ?
O84 W1 O29 172.9(5) . . ?
O14 W1 O29 84.5(4) . . ?
O28 W1 O29 86.0(4) . . ?
O34 W1 O29 75.1(4) . . ?
O35 W1 O29 78.0(4) . . ?
O84 W1 K4 80.0(4) . . ?
O14 W1 K4 133.7(3) . . ?
O28 W1 K4 48.3(4) . . ?
O34 W1 K4 50.6(4) . . ?
O35 W1 K4 139.4(4) . . ?
O29 W1 K4 98.4(3) . . ?
O84 W1 K2 68.4(4) . . ?
O14 W1 K2 157.4(3) . . ?
O28 W1 K2 114.7(4) . . ?
O34 W1 K2 36.8(3) . . ?
O35 W1 K2 75.4(4) . . ?
O29 W1 K2 104.6(3) . . ?
K4 W1 K2 66.34(10) . . ?
O27 W2 O12 101.7(5) . . ?
O27 W2 O24 100.1(5) . . ?
O12 W2 O24 93.9(5) . . ?
O27 W2 O26 99.6(5) . . ?
O12 W2 O26 158.1(5) . . ?
O24 W2 O26 87.6(5) . . ?
O27 W2 O28 100.8(5) . . ?
O12 W2 O28 87.0(5) . . ?
O24 W2 O28 158.4(4) . . ?
O26 W2 O28 83.8(5) . . ?
O27 W2 O73 170.6(5) . . ?
O12 W2 O73 87.0(4) . . ?
O24 W2 O73 75.4(4) . . ?
O26 W2 O73 72.2(4) . . ?
O28 W2 O73 83.1(4) . . ?
O27 W2 K4 82.7(4) . . ?
O12 W2 K4 130.2(3) . . ?
O24 W2 K4 134.7(3) . . ?
O26 W2 K4 47.8(4) . . ?
O28 W2 K4 44.2(4) . . ?
O73 W2 K4 94.6(3) . . ?
O72 W3 O80 102.2(7) . . ?
O72 W3 O50 101.5(6) . . ?
O80 W3 O50 96.1(5) . . ?
O72 W3 O40 95.6(6) . . ?
O80 W3 O40 95.4(5) . . ?
O50 W3 O40 156.8(5) . . ?
O72 W3 O75 92.7(6) . . ?
O80 W3 O75 165.1(6) . . ?
O50 W3 O75 81.7(4) . . ?
O40 W3 O75 82.1(5) . . ?
O72 W3 O42 169.4(6) . . ?
O80 W3 O42 84.5(5) . . ?
O50 W3 O42 85.6(4) . . ?
O40 W3 O42 75.5(4) . . ?
O75 W3 O42 80.6(5) . . ?
O72 W3 K8 56.9(5) . . ?
O80 W3 K8 45.4(5) . . ?
O50 W3 K8 105.2(4) . . ?
O40 W3 K8 97.2(4) . . ?
O75 W3 K8 149.4(4) . . ?
O42 W3 K8 129.1(3) . . ?
O72 W3 K10 47.5(5) . . ?
O80 W3 K10 148.1(4) . . ?
O50 W3 K10 99.6(3) . . ?
O40 W3 K10 80.7(4) . . ?
O75 W3 K10 46.2(4) . . ?
O42 W3 K10 124.1(3) . . ?
K8 W3 K10 103.34(16) . . ?
O62 W4 O75 102.6(6) . . ?
O62 W4 O45 102.0(5) . . ?
O75 W4 O45 96.5(5) . . ?
O62 W4 O53 98.6(6) . . ?
O75 W4 O53 157.3(5) . . ?
O45 W4 O53 86.8(5) . . ?
O62 W4 O51 96.7(5) . . ?
O75 W4 O51 85.8(5) . . ?
O45 W4 O51 160.1(5) . . ?
O53 W4 O51 83.7(5) . . ?
O62 W4 O49 170.4(6) . . ?
O75 W4 O49 86.8(5) . . ?
O45 W4 O49 74.9(4) . . ?
O53 W4 O49 72.3(4) . . ?
O51 W4 O49 85.5(4) . . ?
O62 W4 K10 55.6(5) . . ?
O75 W4 K10 48.5(4) . . ?
O45 W4 K10 94.4(4) . . ?
O53 W4 K10 153.9(4) . . ?
O51 W4 K10 101.8(4) . . ?
O49 W4 K10 133.1(3) . . ?
O62 W4 K1 49.4(4) . . ?
O75 W4 K1 96.7(4) . . ?
O45 W4 K1 150.7(4) . . ?
O53 W4 K1 91.0(4) . . ?
O51 W4 K1 47.3(3) . . ?
O49 W4 K1 131.9(3) . . ?
K10 W4 K1 75.33(15) . . ?
O23 W5 O20 101.7(5) . . ?
O23 W5 O74 101.3(5) . . ?
O20 W5 O74 91.7(5) . . ?
O23 W5 O25 98.5(5) . . ?
O20 W5 O25 91.3(5) . . ?
O74 W5 O25 159.0(5) . . ?
O23 W5 O24 97.3(5) . . ?
O20 W5 O24 161.1(5) . . ?
O74 W5 O24 85.6(5) . . ?
O25 W5 O24 84.9(5) . . ?
O23 W5 O73 167.9(5) . . ?
O20 W5 O73 88.1(4) . . ?
O74 W5 O73 85.5(4) . . ?
O25 W5 O73 73.8(4) . . ?
O24 W5 O73 73.0(4) . . ?
O23 W5 K1 56.1(4) . 1_565 ?
O20 W5 K1 45.6(3) . 1_565 ?
O74 W5 K1 101.7(3) . 1_565 ?
O25 W5 K1 95.2(3) . 1_565 ?
O24 W5 K1 153.1(3) . 1_565 ?
O73 W5 K1 132.8(3) . 1_565 ?
O23 W5 K5 44.0(4) . 2_777 ?
O20 W5 K5 105.1(4) . 2_777 ?
O74 W5 K5 57.5(4) . 2_777 ?
O25 W5 K5 140.8(3) . 2_777 ?
O24 W5 K5 89.2(3) . 2_777 ?
O73 W5 K5 140.5(3) . 2_777 ?
K1 W5 K5 73.75(11) 1_565 2_777 ?
O44 W6 O48 103.5(5) . . ?
O44 W6 O46 102.0(5) . . ?
O48 W6 O46 90.0(5) . . ?
O44 W6 O52 98.9(5) . . ?
O48 W6 O52 93.1(5) . . ?
O46 W6 O52 157.6(5) . . ?
O44 W6 O45 96.2(5) . . ?
O48 W6 O45 160.2(5) . . ?
O46 W6 O45 84.7(5) . . ?
O52 W6 O45 85.0(5) . . ?
O44 W6 O49 167.0(5) . . ?
O48 W6 O49 88.0(4) . . ?
O46 W6 O49 83.7(4) . . ?
O52 W6 O49 74.2(4) . . ?
O45 W6 O49 72.5(4) . . ?
O44 W6 K6 86.9(4) . . ?
O48 W6 K6 47.9(4) . . ?
O46 W6 K6 137.7(3) . . ?
O52 W6 K6 51.3(4) . . ?
O45 W6 K6 136.0(4) . . ?
O49 W6 K6 96.8(3) . . ?
O44 W6 K3 50.7(4) . 2_656 ?
O48 W6 K3 97.8(4) . 2_656 ?
O46 W6 K3 51.4(3) . 2_656 ?
O52 W6 K3 149.3(3) . 2_656 ?
O45 W6 K3 93.8(3) . 2_656 ?
O49 W6 K3 134.5(3) . 2_656 ?
K6 W6 K3 120.32(12) . 2_656 ?
O82 W7 O51 95.6(5) . . ?
O82 W7 O58 102.2(5) . . ?
O51 W7 O58 92.8(5) . . ?
O82 W7 O50 101.1(5) . . ?
O51 W7 O50 88.7(5) . . ?
O58 W7 O50 156.4(5) . . ?
O82 W7 O36 97.6(5) . . ?
O51 W7 O36 166.5(5) . . ?
O58 W7 O36 87.5(5) . . ?
O50 W7 O36 85.7(5) . . ?
O82 W7 O61 177.6(5) . . ?
O51 W7 O61 84.7(4) . . ?
O58 W7 O61 75.4(4) . . ?
O50 W7 O61 81.2(4) . . ?
O36 W7 O61 82.2(4) . . ?
O82 W7 K1 46.8(4) . . ?
O51 W7 K1 49.1(4) . . ?
O58 W7 K1 96.5(3) . . ?
O50 W7 K1 102.2(3) . . ?
O36 W7 K1 144.3(3) . . ?
O61 W7 K1 133.1(3) . . ?
O39 W8 O41 105.0(5) . . ?
O39 W8 O38 97.8(5) . . ?
O41 W8 O38 89.2(5) . . ?
O39 W8 O40 99.2(5) . . ?
O41 W8 O40 155.6(5) . . ?
O38 W8 O40 91.3(5) . . ?
O39 W8 O46 93.8(5) . . ?
O41 W8 O46 85.3(5) . . ?
O38 W8 O46 168.1(4) . . ?
O40 W8 O46 89.3(5) . . ?
O39 W8 O42 172.2(5) . . ?
O41 W8 O42 81.7(4) . . ?
O38 W8 O42 86.2(4) . . ?
O40 W8 O42 73.9(4) . . ?
O46 W8 O42 82.5(4) . . ?
O39 W8 K3 43.4(4) . 2_656 ?
O41 W8 K3 96.7(4) . 2_656 ?
O38 W8 K3 141.0(3) . 2_656 ?
O40 W8 K3 98.2(4) . 2_656 ?
O46 W8 K3 50.4(3) . 2_656 ?
O42 W8 K3 132.7(3) . 2_656 ?
O17 W9 O11 101.6(6) . . ?
O17 W9 O16 101.7(6) . . ?
O11 W9 O16 91.4(6) . . ?
O17 W9 O86 98.7(6) . . ?
O11 W9 O86 91.6(6) . . ?
O16 W9 O86 158.3(5) . . ?
O17 W9 O74 93.0(5) . . ?
O11 W9 O74 165.3(5) . . ?
O16 W9 O74 85.2(5) . . ?
O86 W9 O74 86.4(5) . . ?
O17 W9 O15 173.0(5) . . ?
O11 W9 O15 82.0(5) . . ?
O16 W9 O15 84.0(4) . . ?
O86 W9 O15 75.1(5) . . ?
O74 W9 O15 83.4(4) . . ?
O68 W10 O37 99.7(6) . . ?
O68 W10 O60 101.0(5) . . ?
O37 W10 O60 90.1(5) . . ?
O68 W10 O71 97.9(5) . . ?
O37 W10 O71 94.1(5) . . ?
O60 W10 O71 159.7(5) . . ?
O68 W10 O54 94.7(5) . . ?
O37 W10 O54 165.0(5) . . ?
O60 W10 O54 82.9(5) . . ?
O71 W10 O54 88.1(5) . . ?
O68 W10 O65 172.0(5) . . ?
O37 W10 O65 85.1(5) . . ?
O60 W10 O65 85.4(4) . . ?
O71 W10 O65 75.3(4) . . ?
O54 W10 O65 81.1(4) . . ?
O68 W10 K2 54.2(4) . 1_455 ?
O37 W10 K2 75.3(4) . 1_455 ?
O60 W10 K2 146.9(3) . 1_455 ?
O71 W10 K2 53.0(4) . 1_455 ?
O54 W10 K2 117.2(4) . 1_455 ?
O65 W10 K2 121.8(3) . 1_455 ?
O68 W10 K6 81.3(4) . . ?
O37 W10 K6 139.2(4) . . ?
O60 W10 K6 130.0(4) . . ?
O71 W10 K6 46.0(4) . . ?
O54 W10 K6 47.4(4) . . ?
O65 W10 K6 90.8(3) . . ?
K2 W10 K6 72.73(11) 1_455 . ?
O68 W10 K11 41.8(4) . 2_667 ?
O37 W10 K11 68.9(4) . 2_667 ?
O60 W10 K11 73.8(4) . 2_667 ?
O71 W10 K11 126.2(4) . 2_667 ?
O54 W10 K11 121.2(3) . 2_667 ?
O65 W10 K11 146.1(3) . 2_667 ?
K2 W10 K11 73.25(14) 1_455 2_667 ?
K6 W10 K11 123.07(12) . 2_667 ?
O78 W11 O83 101.7(5) . . ?
O78 W11 O64 101.8(6) . . ?
O83 W11 O64 92.9(5) . . ?
O78 W11 O34 98.6(6) . . ?
O83 W11 O34 91.0(5) . . ?
O64 W11 O34 158.0(5) . . ?
O78 W11 O67 97.5(5) . . ?
O83 W11 O67 160.7(5) . . ?
O64 W11 O67 85.1(5) . . ?
O34 W11 O67 84.0(5) . . ?
O78 W11 O29 172.1(5) . . ?
O83 W11 O29 80.0(4) . . ?
O64 W11 O29 85.8(4) . . ?
O34 W11 O29 73.6(4) . . ?
O67 W11 O29 80.7(4) . . ?
O78 W11 K2 65.1(5) . . ?
O83 W11 K2 75.1(4) . . ?
O64 W11 K2 159.1(4) . . ?
O34 W11 K2 41.8(3) . . ?
O67 W11 K2 111.8(3) . . ?
O29 W11 K2 108.3(3) . . ?
O78 W11 K4 82.5(4) . . ?
O83 W11 K4 134.2(3) . . ?
O64 W11 K4 131.4(3) . . ?
O34 W11 K4 43.7(4) . . ?
O67 W11 K4 46.6(3) . . ?
O29 W11 K4 90.8(3) . . ?
K2 W11 K4 65.48(10) . . ?
O18 W12 O19 101.4(5) . . ?
O18 W12 O16 101.3(5) . . ?
O19 W12 O16 95.5(5) . . ?
O18 W12 O22 96.0(6) . . ?
O19 W12 O22 95.9(5) . . ?
O16 W12 O22 156.9(5) . . ?
O18 W12 O20 93.3(5) . . ?
O19 W12 O20 165.3(5) . . ?
O16 W12 O20 81.5(5) . . ?
O22 W12 O20 82.3(5) . . ?
O18 W12 O21 170.0(5) . . ?
O19 W12 O21 83.9(5) . . ?
O16 W12 O21 86.5(4) . . ?
O22 W12 O21 74.8(4) . . ?
O20 W12 O21 81.6(4) . . ?
O18 W12 K1 45.7(4) . 1_565 ?
O19 W12 K1 146.8(4) . 1_565 ?
O16 W12 K1 96.0(4) . 1_565 ?
O22 W12 K1 85.2(4) . 1_565 ?
O20 W12 K1 47.8(3) . 1_565 ?
O21 W12 K1 127.8(3) . 1_565 ?
O56 W13 O59 101.7(5) . . ?
O56 W13 O60 102.8(6) . . ?
O59 W13 O60 94.8(5) . . ?
O56 W13 O58 96.9(6) . . ?
O59 W13 O58 90.9(5) . . ?
O60 W13 O58 157.9(5) . . ?
O56 W13 O55 92.9(5) . . ?
O59 W13 O55 165.1(5) . . ?
O60 W13 O55 85.2(5) . . ?
O58 W13 O55 84.0(5) . . ?
O56 W13 O61 169.7(5) . . ?
O59 W13 O61 84.9(4) . . ?
O60 W13 O61 84.4(4) . . ?
O58 W13 O61 74.9(4) . . ?
O55 W13 O61 80.2(4) . . ?
O56 W13 K5 55.0(5) . 2_767 ?
O59 W13 K5 115.6(4) . 2_767 ?
O60 W13 K5 144.4(4) . 2_767 ?
O58 W13 K5 46.3(3) . 2_767 ?
O55 W13 K5 70.3(4) . 2_767 ?
O61 W13 K5 115.0(3) . 2_767 ?
O77 W14 O55 100.5(6) . . ?
O77 W14 O54 102.9(6) . . ?
O55 W14 O54 89.1(5) . . ?
O77 W14 O53 98.4(6) . . ?
O55 W14 O53 90.8(5) . . ?
O54 W14 O53 158.4(5) . . ?
O77 W14 O52 98.0(5) . . ?
O55 W14 O52 161.5(5) . . ?
O54 W14 O52 87.4(5) . . ?
O53 W14 O52 85.9(5) . . ?
O77 W14 O49 167.0(5) . . ?
O55 W14 O49 89.3(5) . . ?
O54 W14 O49 85.6(5) . . ?
O53 W14 O49 72.7(4) . . ?
O52 W14 O49 72.3(4) . . ?
O77 W14 K6 87.7(5) . . ?
O55 W14 K6 134.4(4) . . ?
O54 W14 K6 45.6(4) . . ?
O53 W14 K6 132.7(3) . . ?
O52 W14 K6 46.8(4) . . ?
O49 W14 K6 91.5(3) . . ?
O13 W15 O10 101.3(6) . . ?
O13 W15 O14 101.2(6) . . ?
O10 W15 O14 96.3(5) . . ?
O13 W15 O86 97.5(6) . . ?
O10 W15 O86 93.5(6) . . ?
O14 W15 O86 156.7(5) . . ?
O13 W15 O12 94.0(5) . . ?
O10 W15 O12 164.7(5) . . ?
O14 W15 O12 81.6(5) . . ?
O86 W15 O12 83.3(5) . . ?
O13 W15 O15 172.3(5) . . ?
O10 W15 O15 82.3(5) . . ?
O14 W15 O15 85.0(4) . . ?
O86 W15 O15 75.4(5) . . ?
O12 W15 O15 82.4(4) . . ?
O13 W15 K7 52.8(5) . . ?
O10 W15 K7 115.4(4) . . ?
O14 W15 K7 141.1(4) . . ?
O86 W15 K7 47.9(4) . . ?
O12 W15 K7 73.3(4) . . ?
O15 W15 K7 119.5(3) . . ?
O13 W15 K11 77.8(5) . . ?
O10 W15 K11 44.0(4) . . ?
O14 W15 K11 137.3(4) . . ?
O86 W15 K11 60.5(4) . . ?
O12 W15 K11 140.9(4) . . ?
O15 W15 K11 100.7(3) . . ?
K7 W15 K11 71.50(15) . . ?
O81 W16 O79 103.0(6) . . ?
O81 W16 O41 96.2(6) . . ?
O79 W16 O41 100.1(5) . . ?
O81 W16 O71 96.2(6) . . ?
O79 W16 O71 96.8(6) . . ?
O41 W16 O71 156.2(5) . . ?
O81 W16 O48 165.7(5) . . ?
O79 W16 O48 91.3(5) . . ?
O41 W16 O48 80.3(5) . . ?
O71 W16 O48 82.7(5) . . ?
O81 W16 O65 85.7(5) . . ?
O79 W16 O65 168.8(5) . . ?
O41 W16 O65 85.9(4) . . ?
O71 W16 O65 74.9(4) . . ?
O48 W16 O65 80.3(4) . . ?
O81 W16 K6 139.2(4) . . ?
O79 W16 K6 80.4(5) . . ?
O41 W16 K6 123.6(3) . . ?
O71 W16 K6 43.6(4) . . ?
O48 W16 K6 43.5(3) . . ?
O65 W16 K6 88.4(3) . . ?
O81 W16 K9 70.8(4) . 1_455 ?
O79 W16 K9 37.2(4) . 1_455 ?
O41 W16 K9 85.4(3) . 1_455 ?
O71 W16 K9 117.9(4) . 1_455 ?
O48 W16 K9 122.4(3) . 1_455 ?
O65 W16 K9 153.8(3) . 1_455 ?
K6 W16 K9 116.86(13) . 1_455 ?
O31 W17 O32 100.8(6) . . ?
O31 W17 O64 102.5(5) . . ?
O32 W17 O64 90.7(5) . . ?
O31 W17 O22 96.3(6) . . ?
O32 W17 O22 93.9(5) . . ?
O64 W17 O22 159.4(5) . . ?
O31 W17 O85 94.7(6) . . ?
O32 W17 O85 164.2(5) . . ?
O64 W17 O85 82.9(5) . . ?
O22 W17 O85 87.3(5) . . ?
O31 W17 O21 171.0(5) . . ?
O32 W17 O21 82.6(5) . . ?
O64 W17 O21 85.7(4) . . ?
O22 W17 O21 75.0(4) . . ?
O85 W17 O21 82.4(4) . . ?
O31 W17 K8 46.4(4) . 2_766 ?
O32 W17 K8 58.8(4) . 2_766 ?
O64 W17 K8 118.6(4) . 2_766 ?
O22 W17 K8 80.6(4) . 2_766 ?
O85 W17 K8 136.7(3) . 2_766 ?
O21 W17 K8 132.5(3) . 2_766 ?
O76 W18 O67 102.2(6) . . ?
O76 W18 O85 102.0(5) . . ?
O67 W18 O85 87.8(5) . . ?
O76 W18 O26 99.7(5) . . ?
O67 W18 O26 88.6(5) . . ?
O85 W18 O26 158.3(5) . . ?
O76 W18 O25 99.3(5) . . ?
O67 W18 O25 158.6(5) . . ?
O85 W18 O25 88.4(5) . . ?
O26 W18 O25 87.2(5) . . ?
O76 W18 O73 169.1(5) . . ?
O67 W18 O73 85.4(5) . . ?
O85 W18 O73 86.0(5) . . ?
O26 W18 O73 72.4(4) . . ?
O25 W18 O73 73.3(4) . . ?
O76 W18 K4 84.9(4) . . ?
O67 W18 K4 48.1(4) . . ?
O85 W18 K4 135.5(4) . . ?
O26 W18 K4 47.6(4) . . ?
O25 W18 K4 134.4(3) . . ?
O73 W18 K4 94.6(3) . . ?
O83 Sn1 O35 83.6(5) . . ?
O83 Sn1 O36 91.3(4) . . ?
O35 Sn1 O36 74.4(4) . . ?
O59 Sn2 O35 88.3(5) . . ?
O59 Sn2 O36 82.6(4) . . ?
O35 Sn2 O36 73.8(4) . . ?
O11 Sn3 O37 93.0(5) . . ?
O11 Sn3 O10 78.9(5) . . ?
O37 Sn3 O10 79.2(5) . . ?
O11 Sn3 K11 55.0(4) . . ?
O37 Sn3 K11 49.5(4) . . ?
O10 Sn3 K11 46.9(4) . . ?
O38 Sn4 O32 93.6(4) . . ?
O38 Sn4 O19 84.2(4) . . ?
O32 Sn4 O19 79.1(5) . . ?
O38 Sn4 O80 77.7(4) . . ?
O32 Sn4 O80 76.3(4) . . ?
O19 Sn4 O80 148.2(4) . . ?
O21 Si1 O73 108.0(6) . . ?
O21 Si1 O15 111.8(6) . . ?
O73 Si1 O15 108.0(6) . . ?
O21 Si1 O29 110.1(6) . . ?
O73 Si1 O29 108.2(6) . . ?
O15 Si1 O29 110.7(6) . . ?
O65 Si2 O61 110.9(6) . . ?
O65 Si2 O42 110.5(6) . . ?
O61 Si2 O42 113.1(6) . . ?
O65 Si2 O49 106.9(6) . . ?
O61 Si2 O49 108.4(6) . . ?
O42 Si2 O49 106.8(6) . . ?
O82 K1 O20 115.1(4) . 1_545 ?
O82 K1 O18 173.8(4) . 1_545 ?
O20 K1 O18 60.7(3) 1_545 1_545 ?
O82 K1 O51 57.8(3) . . ?
O20 K1 O51 144.4(4) 1_545 . ?
O18 K1 O51 122.4(4) 1_545 . ?
O82 K1 O124 73.0(5) . . ?
O20 K1 O124 129.4(5) 1_545 . ?
O18 K1 O124 113.2(5) 1_545 . ?
O51 K1 O124 84.2(5) . . ?
O82 K1 O103 99.2(4) . . ?
O20 K1 O103 81.5(4) 1_545 . ?
O18 K1 O103 76.0(4) 1_545 . ?
O51 K1 O103 66.8(4) . . ?
O124 K1 O103 148.8(5) . . ?
O82 K1 O62 111.0(4) . . ?
O20 K1 O62 131.8(4) 1_545 . ?
O18 K1 O62 72.1(4) 1_545 . ?
O51 K1 O62 58.7(3) . . ?
O124 K1 O62 76.9(5) . . ?
O103 K1 O62 78.2(4) . . ?
O82 K1 O23 63.0(3) . 1_545 ?
O20 K1 O23 55.9(3) 1_545 1_545 ?
O18 K1 O23 111.4(3) 1_545 1_545 ?
O51 K1 O23 97.2(3) . 1_545 ?
O124 K1 O23 125.5(5) . 1_545 ?
O103 K1 O23 71.8(4) . 1_545 ?
O62 K1 O23 147.5(4) . 1_545 ?
O82 K1 O115 92.9(6) . . ?
O20 K1 O115 64.5(6) 1_545 . ?
O18 K1 O115 89.1(6) 1_545 . ?
O51 K1 O115 143.6(6) . . ?
O124 K1 O115 65.3(7) . . ?
O103 K1 O115 145.9(6) . . ?
O62 K1 O115 126.6(6) . . ?
O23 K1 O115 85.9(6) 1_545 . ?
O82 K1 W7 27.3(3) . . ?
O20 K1 W7 132.0(3) 1_545 . ?
O18 K1 W7 151.9(3) 1_545 . ?
O51 K1 W7 30.6(2) . . ?
O124 K1 W7 79.0(4) . . ?
O103 K1 W7 81.3(3) . . ?
O62 K1 W7 87.2(3) . . ?
O23 K1 W7 76.2(2) 1_545 . ?
O115 K1 W7 118.8(5) . . ?
O82 K1 W12 149.5(3) . 1_545 ?
O20 K1 W12 34.4(2) 1_545 1_545 ?
O18 K1 W12 26.4(2) 1_545 1_545 ?
O51 K1 W12 141.3(3) . 1_545 ?
O124 K1 W12 123.3(4) . 1_545 ?
O103 K1 W12 78.7(3) . 1_545 ?
O62 K1 W12 98.4(3) . 1_545 ?
O23 K1 W12 88.0(2) 1_545 1_545 ?
O115 K1 W12 74.8(5) . 1_545 ?
W7 K1 W12 157.68(16) . 1_545 ?
O82 K1 W5 88.6(3) . 1_545 ?
O20 K1 W5 28.1(2) 1_545 1_545 ?
O18 K1 W5 86.4(3) 1_545 1_545 ?
O51 K1 W5 122.4(3) . 1_545 ?
O124 K1 W5 132.5(4) . 1_545 ?
O103 K1 W5 75.8(3) . 1_545 ?
O62 K1 W5 149.6(3) . 1_545 ?
O23 K1 W5 27.8(2) 1_545 1_545 ?
O115 K1 W5 72.7(6) . 1_545 ?
W7 K1 W5 104.05(11) . 1_545 ?
W12 K1 W5 61.25(7) 1_545 1_545 ?
O101 K2 O34 100.3(4) . . ?
O101 K2 O13 68.6(4) . 2_767 ?
O34 K2 O13 113.5(4) . 2_767 ?
O101 K2 O106 143.6(5) . . ?
O34 K2 O106 76.2(4) . . ?
O13 K2 O106 79.5(4) 2_767 . ?
O101 K2 O71 75.0(4) . 1_655 ?
O34 K2 O71 130.5(4) . 1_655 ?
O13 K2 O71 110.2(4) 2_767 1_655 ?
O106 K2 O71 134.7(4) . 1_655 ?
O101 K2 O68 83.4(4) . 1_655 ?
O34 K2 O68 173.2(4) . 1_655 ?
O13 K2 O68 62.3(4) 2_767 1_655 ?
O106 K2 O68 97.4(4) . 1_655 ?
O71 K2 O68 55.9(3) 1_655 1_655 ?
O101 K2 O108 142.1(4) . . ?
O34 K2 O108 71.1(4) . . ?
O13 K2 O108 149.1(4) 2_767 . ?
O106 K2 O108 71.9(4) . . ?
O71 K2 O108 83.2(4) 1_655 . ?
O68 K2 O108 109.5(4) 1_655 . ?
O101 K2 W10 89.3(3) . 1_655 ?
O34 K2 W10 156.2(3) . 1_655 ?
O13 K2 W10 90.2(3) 2_767 1_655 ?
O106 K2 W10 108.5(3) . 1_655 ?
O71 K2 W10 31.8(2) 1_655 1_655 ?
O68 K2 W10 28.3(2) 1_655 1_655 ?
O108 K2 W10 87.9(3) . 1_655 ?
O101 K2 W11 88.4(3) . . ?
O34 K2 W11 27.5(2) . . ?
O13 K2 W11 131.5(3) 2_767 . ?
O106 K2 W11 100.5(3) . . ?
O71 K2 W11 103.5(3) 1_655 . ?
O68 K2 W11 159.2(3) 1_655 . ?
O108 K2 W11 66.8(3) . . ?
W10 K2 W11 133.10(13) 1_655 . ?
O101 K2 W1 93.8(3) . . ?
O34 K2 W1 24.2(2) . . ?
O13 K2 W1 89.4(3) 2_767 . ?
O106 K2 W1 68.0(3) . . ?
O71 K2 W1 151.0(3) 1_655 . ?
O68 K2 W1 150.7(3) 1_655 . ?
O108 K2 W1 90.6(3) . . ?
W10 K2 W1 176.50(14) 1_655 . ?
W11 K2 W1 48.69(5) . . ?
O101 K2 K11 156.7(3) . 1_655 ?
O34 K2 K11 102.8(3) . 1_655 ?
O13 K2 K11 99.5(3) 2_767 1_655 ?
O106 K2 K11 43.4(3) . 1_655 ?
O71 K2 K11 91.6(3) 1_655 1_655 ?
O68 K2 K11 73.3(3) 1_655 1_655 ?
O108 K2 K11 51.1(3) . 1_655 ?
W10 K2 K11 70.24(13) 1_655 1_655 ?
W11 K2 K11 113.49(17) . 1_655 ?
W1 K2 K11 106.39(15) . 1_655 ?
O101 K2 K4 143.0(3) . . ?
O34 K2 K4 42.7(3) . . ?
O13 K2 K4 120.2(3) 2_767 . ?
O106 K2 K4 45.9(3) . . ?
O71 K2 K4 124.7(3) 1_655 . ?
O68 K2 K4 133.4(3) 1_655 . ?
O108 K2 K4 41.6(3) . . ?
W10 K2 K4 124.36(14) 1_655 . ?
W11 K2 K4 58.22(8) . . ?
W1 K2 K4 53.12(8) . . ?
K11 K2 K4 60.18(15) 1_655 . ?
O62 K3 O18 76.1(4) . 1_545 ?
O62 K3 O113 122.3(6) . . ?
O18 K3 O113 81.0(5) 1_545 . ?
O62 K3 O39 155.9(4) . 2_656 ?
O18 K3 O39 120.1(4) 1_545 2_656 ?
O113 K3 O39 79.9(6) . 2_656 ?
O62 K3 O122 84.0(7) . . ?
O18 K3 O122 68.7(7) 1_545 . ?
O113 K3 O122 133.8(8) . . ?
O39 K3 O122 86.0(6) 2_656 . ?
O62 K3 O46 114.5(4) . 2_656 ?
O18 K3 O46 161.2(4) 1_545 2_656 ?
O113 K3 O46 80.1(5) . 2_656 ?
O39 K3 O46 56.2(3) 2_656 2_656 ?
O122 K3 O46 126.1(6) . 2_656 ?
O62 K3 O44 73.8(4) . 2_656 ?
O18 K3 O44 115.9(4) 1_545 2_656 ?
O113 K3 O44 70.2(5) . 2_656 ?
O39 K3 O44 109.6(3) 2_656 2_656 ?
O122 K3 O44 154.7(7) . 2_656 ?
O46 K3 O44 56.8(3) 2_656 2_656 ?
O62 K3 O107 77.3(4) . . ?
O18 K3 O107 141.0(4) 1_545 . ?
O113 K3 O107 137.8(5) . . ?
O39 K3 O107 79.5(4) 2_656 . ?
O122 K3 O107 80.6(7) . . ?
O46 K3 O107 57.8(4) 2_656 . ?
O44 K3 O107 82.7(4) 2_656 . ?
O62 K3 W6 94.2(3) . 2_656 ?
O18 K3 W6 139.9(3) 1_545 2_656 ?
O113 K3 W6 71.6(4) . 2_656 ?
O39 K3 W6 83.8(2) 2_656 2_656 ?
O122 K3 W6 150.0(7) . 2_656 ?
O46 K3 W6 29.9(2) 2_656 2_656 ?
O44 K3 W6 26.9(2) 2_656 2_656 ?
O107 K3 W6 69.8(3) . 2_656 ?
O62 K3 W8 141.7(3) . 2_656 ?
O18 K3 W8 142.1(3) 1_545 2_656 ?
O113 K3 W8 77.9(5) . 2_656 ?
O39 K3 W8 25.0(2) 2_656 2_656 ?
O122 K3 W8 105.3(6) . 2_656 ?
O46 K3 W8 31.2(2) 2_656 2_656 ?
O44 K3 W8 85.8(2) 2_656 2_656 ?
O107 K3 W8 68.1(3) . 2_656 ?
W6 K3 W8 59.26(6) 2_656 2_656 ?
O62 K3 K1 39.3(3) . . ?
O18 K3 K1 37.0(3) 1_545 . ?
O113 K3 K1 100.8(5) . . ?
O39 K3 K1 154.7(3) 2_656 . ?
O122 K3 K1 75.4(6) . . ?
O46 K3 K1 149.1(3) 2_656 . ?
O44 K3 K1 94.1(3) 2_656 . ?
O107 K3 K1 113.2(3) . . ?
W6 K3 K1 120.68(14) 2_656 . ?
W8 K3 K1 178.67(16) 2_656 . ?
O62 K3 K10 40.2(3) . . ?
O18 K3 K10 90.7(3) 1_545 . ?
O113 K3 K10 88.9(5) . . ?
O39 K3 K10 144.6(3) 2_656 . ?
O122 K3 K10 124.2(6) . . ?
O46 K3 K10 89.0(3) 2_656 . ?
O44 K3 K10 35.6(2) 2_656 . ?
O107 K3 K10 87.1(3) . . ?
W6 K3 K10 60.82(11) 2_656 . ?
W8 K3 K10 119.81(14) 2_656 . ?
K1 K3 K10 60.28(12) . . ?
O108 K4 O28 126.9(4) . . ?
O108 K4 O56 133.5(4) . 2_767 ?
O28 K4 O56 87.0(4) . 2_767 ?
O108 K4 O34 71.4(4) . . ?
O28 K4 O34 55.7(3) . . ?
O56 K4 O34 128.0(4) 2_767 . ?
O108 K4 O121 77.1(5) . 1_655 ?
O28 K4 O121 149.4(5) . 1_655 ?
O56 K4 O121 62.8(5) 2_767 1_655 ?
O34 K4 O121 140.2(5) . 1_655 ?
O108 K4 O26 133.0(4) . . ?
O28 K4 O26 52.3(3) . . ?
O56 K4 O26 91.9(4) 2_767 . ?
O34 K4 O26 91.1(3) . . ?
O121 K4 O26 128.4(5) 1_655 . ?
O108 K4 O119 83.1(5) . . ?
O28 K4 O119 127.3(4) . . ?
O56 K4 O119 101.3(5) 2_767 . ?
O34 K4 O119 129.5(4) . . ?
O121 K4 O119 67.9(7) 1_655 . ?
O26 K4 O119 75.3(4) . . ?
O108 K4 O67 83.9(4) . . ?
O28 K4 O67 62.3(3) . . ?
O56 K4 O67 142.4(4) 2_767 . ?
O34 K4 O67 52.1(3) . . ?
O121 K4 O67 146.9(6) 1_655 . ?
O26 K4 O67 52.8(3) . . ?
O119 K4 O67 83.2(4) . . ?
O108 K4 O106 70.5(4) . . ?
O28 K4 O106 93.1(4) . . ?
O56 K4 O106 77.8(4) 2_767 . ?
O34 K4 O106 70.5(3) . . ?
O121 K4 O106 76.6(6) 1_655 . ?
O26 K4 O106 144.7(4) . . ?
O119 K4 O106 139.6(5) . . ?
O67 K4 O106 122.1(4) . . ?
O108 K4 W1 100.0(3) . . ?
O28 K4 W1 29.4(2) . . ?
O56 K4 W1 100.7(3) 2_767 . ?
O34 K4 W1 30.2(2) . . ?
O121 K4 W1 146.3(6) 1_655 . ?
O26 K4 W1 78.1(2) . . ?
O119 K4 W1 145.8(4) . . ?
O67 K4 W1 63.5(2) . . ?
O106 K4 W1 71.0(3) . . ?
O108 K4 W2 146.9(3) . . ?
O28 K4 W2 28.2(2) . . ?
O56 K4 W2 78.0(3) 2_767 . ?
O34 K4 W2 80.6(2) . . ?
O121 K4 W2 135.5(4) 1_655 . ?
O26 K4 W2 28.5(2) . . ?
O119 K4 W2 102.4(4) . . ?
O67 K4 W2 64.7(2) . . ?
O106 K4 W2 116.5(3) . . ?
W1 K4 W2 57.46(7) . . ?
O108 K4 W18 104.4(3) . . ?
O28 K4 W18 63.2(2) . . ?
O56 K4 W18 120.3(3) 2_767 . ?
O34 K4 W18 77.1(2) . . ?
O121 K4 W18 135.3(6) 1_655 . ?
O26 K4 W18 28.7(2) . . ?
O119 K4 W18 68.0(4) . . ?
O67 K4 W18 27.6(2) . . ?
O106 K4 W18 147.1(3) . . ?
W1 K4 W18 78.30(9) . . ?
W2 K4 W18 50.89(6) . . ?
O27 K5 O103 152.8(4) . 2_767 ?
O27 K5 O23 85.9(4) . 2_777 ?
O103 K5 O23 77.8(4) 2_767 2_777 ?
O27 K5 O58 75.1(3) . 2_767 ?
O103 K5 O58 81.0(4) 2_767 2_767 ?
O23 K5 O58 81.2(4) 2_777 2_767 ?
O27 K5 O104 68.0(4) . 2_777 ?
O103 K5 O104 130.8(4) 2_767 2_777 ?
O23 K5 O104 85.0(4) 2_777 2_777 ?
O58 K5 O104 141.3(4) 2_767 2_777 ?
O27 K5 O74 114.3(4) . 2_777 ?
O103 K5 O74 73.5(4) 2_767 2_777 ?
O23 K5 O74 55.2(3) 2_777 2_777 ?
O58 K5 O74 132.8(4) 2_767 2_777 ?
O104 K5 O74 59.0(3) 2_777 2_777 ?
O27 K5 O56 67.0(3) . 2_767 ?
O103 K5 O56 107.8(4) 2_767 2_767 ?
O23 K5 O56 130.1(4) 2_777 2_767 ?
O58 K5 O56 52.5(3) 2_767 2_767 ?
O104 K5 O56 118.3(4) 2_777 2_767 ?
O74 K5 O56 174.6(4) 2_777 2_767 ?
O27 K5 W5 98.6(3) . 2_777 ?
O103 K5 W5 75.6(3) 2_767 2_777 ?
O23 K5 W5 25.7(2) 2_777 2_777 ?
O58 K5 W5 106.0(3) 2_767 2_777 ?
O104 K5 W5 69.6(3) 2_777 2_777 ?
O74 K5 W5 29.7(2) 2_777 2_777 ?
O56 K5 W5 155.5(3) 2_767 2_777 ?
O27 K5 W13 75.8(3) . 2_767 ?
O103 K5 W13 89.3(3) 2_767 2_767 ?
O23 K5 W13 109.8(3) 2_777 2_767 ?
O58 K5 W13 28.6(2) 2_767 2_767 ?
O104 K5 W13 139.8(3) 2_777 2_767 ?
O74 K5 W13 158.8(3) 2_777 2_767 ?
O56 K5 W13 25.7(2) 2_767 2_767 ?
W5 K5 W13 134.55(14) 2_777 2_767 ?
O27 K5 K1 118.0(3) . 2_767 ?
O103 K5 K1 38.0(3) 2_767 2_767 ?
O23 K5 K1 42.9(2) 2_777 2_767 ?
O58 K5 K1 66.5(2) 2_767 2_767 ?
O104 K5 K1 122.1(3) 2_777 2_767 ?
O74 K5 K1 69.0(2) 2_777 2_767 ?
O56 K5 K1 115.4(2) 2_767 2_767 ?
W5 K5 K1 52.50(8) 2_777 2_767 ?
W13 K5 K1 89.79(11) 2_767 2_767 ?
O27 K5 K7 87.6(3) . 2_777 ?
O103 K5 K7 117.4(3) 2_767 2_777 ?
O23 K5 K7 105.0(3) 2_777 2_777 ?
O58 K5 K7 161.3(3) 2_767 2_777 ?
O104 K5 K7 26.9(3) 2_777 2_777 ?
O74 K5 K7 61.0(2) 2_777 2_777 ?
O56 K5 K7 114.3(2) 2_767 2_777 ?
W5 K5 K7 83.32(12) 2_777 2_777 ?
W13 K5 K7 139.96(14) 2_767 2_777 ?
K1 K5 K7 129.83(14) 2_767 2_777 ?
O101 K6 O116 93.4(5) 1_455 . ?
O101 K6 O48 126.3(4) 1_455 . ?
O116 K6 O48 133.3(5) . . ?
O101 K6 O118 75.4(6) 1_455 . ?
O116 K6 O118 113.0(6) . . ?
O48 K6 O118 101.3(5) . . ?
O101 K6 O71 77.1(4) 1_455 . ?
O116 K6 O71 122.5(5) . . ?
O48 K6 O71 57.3(3) . . ?
O118 K6 O71 118.6(5) . . ?
O101 K6 O54 111.5(4) 1_455 . ?
O116 K6 O54 75.9(5) . . ?
O48 K6 O54 67.7(3) . . ?
O118 K6 O54 168.9(5) . . ?
O71 K6 O54 57.1(3) . . ?
O101 K6 O52 166.2(4) 1_455 . ?
O116 K6 O52 78.8(4) . . ?
O48 K6 O52 56.8(3) . . ?
O118 K6 O52 118.1(5) . . ?
O71 K6 O52 97.3(4) . . ?
O54 K6 O52 55.7(3) . . ?
O101 K6 W6 154.8(3) 1_455 . ?
O116 K6 W6 110.0(4) . . ?
O48 K6 W6 28.7(2) . . ?
O118 K6 W6 102.4(5) . . ?
O71 K6 W6 82.4(3) . . ?
O54 K6 W6 67.5(3) . . ?
O52 K6 W6 31.3(2) . . ?
O101 K6 W10 86.4(3) 1_455 . ?
O116 K6 W10 94.9(4) . . ?
O48 K6 W10 67.8(2) . . ?
O118 K6 W10 147.1(5) . . ?
O71 K6 W10 29.1(2) . . ?
O54 K6 W10 31.0(2) . . ?
O52 K6 W10 82.9(3) . . ?
W6 K6 W10 82.61(10) . . ?
O101 K6 W14 135.7(3) 1_455 . ?
O116 K6 W14 66.4(4) . . ?
O48 K6 W14 67.7(2) . . ?
O118 K6 W14 148.1(5) . . ?
O71 K6 W14 81.7(3) . . ?
O54 K6 W14 27.9(2) . . ?
O52 K6 W14 30.5(2) . . ?
W6 K6 W14 53.29(7) . . ?
W10 K6 W14 58.51(7) . . ?
O101 K6 W16 95.9(3) 1_455 . ?
O116 K6 W16 142.7(4) . . ?
O48 K6 W16 31.7(2) . . ?
O118 K6 W16 104.3(4) . . ?
O71 K6 W16 28.3(2) . . ?
O54 K6 W16 67.0(3) . . ?
O52 K6 W16 83.9(3) . . ?
W6 K6 W16 59.91(7) . . ?
W10 K6 W16 49.89(6) . . ?
W14 K6 W16 82.03(9) . . ?
O101 K6 K7 66.8(3) 1_455 2_667 ?
O116 K6 K7 41.2(4) . 2_667 ?
O48 K6 K7 128.3(3) . 2_667 ?
O118 K6 K7 129.1(5) . 2_667 ?
O71 K6 K7 85.2(3) . 2_667 ?
O54 K6 K7 61.9(3) . 2_667 ?
O52 K6 K7 100.4(3) . 2_667 ?
W6 K6 K7 126.17(16) . 2_667 ?
W10 K6 K7 63.35(11) . 2_667 ?
W14 K6 K7 73.16(13) . 2_667 ?
W16 K6 K7 112.07(14) . 2_667 ?
O104 K7 O86 77.1(4) . . ?
O104 K7 O116 93.8(5) . 2_667 ?
O86 K7 O116 168.5(5) . 2_667 ?
O104 K7 O68 164.0(4) . 2_667 ?
O86 K7 O68 87.1(4) . 2_667 ?
O116 K7 O68 102.2(4) 2_667 2_667 ?
O104 K7 O102 75.7(4) . . ?
O86 K7 O102 102.2(4) . . ?
O116 K7 O102 68.3(5) 2_667 . ?
O68 K7 O102 110.4(4) 2_667 . ?
O104 K7 O13 109.9(4) . . ?
O86 K7 O13 57.5(4) . . ?
O116 K7 O13 120.9(5) 2_667 . ?
O68 K7 O13 61.9(4) 2_667 . ?
O102 K7 O13 66.9(4) . . ?
O104 K7 O126 59.4(7) . . ?
O86 K7 O126 112.6(8) . . ?
O116 K7 O126 67.2(8) 2_667 . ?
O68 K7 O126 127.0(6) 2_667 . ?
O102 K7 O126 112.2(6) . . ?
O13 K7 O126 168.2(7) . . ?
O104 K7 W15 89.4(3) . . ?
O86 K7 W15 31.4(3) . . ?
O116 K7 W15 143.6(5) 2_667 . ?
O68 K7 W15 78.0(3) 2_667 . ?
O102 K7 W15 77.5(3) . . ?
O13 K7 W15 27.6(2) . . ?
O126 K7 W15 141.2(7) . . ?
O104 K7 K6 130.1(4) . 2_667 ?
O86 K7 K6 143.1(3) . 2_667 ?
O116 K7 K6 41.1(4) 2_667 2_667 ?
O68 K7 K6 65.1(3) 2_667 2_667 ?
O102 K7 K6 68.6(3) . 2_667 ?
O13 K7 K6 87.1(3) . 2_667 ?
O126 K7 K6 103.6(7) . 2_667 ?
W15 K7 K6 114.59(17) . 2_667 ?
O104 K7 K11 123.6(4) . . ?
O86 K7 K11 49.8(3) . . ?
O116 K7 K11 141.1(4) 2_667 . ?
O68 K7 K11 40.7(3) 2_667 . ?
O102 K7 K11 126.7(3) . . ?
O13 K7 K11 59.9(3) . . ?
O126 K7 K11 120.3(6) . . ?
W15 K7 K11 56.32(12) . . ?
K6 K7 K11 105.71(18) 2_667 . ?
O104 K7 K2 141.3(4) . 2_767 ?
O86 K7 K2 84.2(3) . 2_767 ?
O116 K7 K2 99.2(4) 2_667 2_767 ?
O68 K7 K2 36.4(3) 2_667 2_767 ?
O102 K7 K2 75.7(3) . 2_767 ?
O13 K7 K2 33.6(2) . 2_767 ?
O126 K7 K2 158.1(7) . 2_767 ?
W15 K7 K2 59.30(10) . 2_767 ?
K6 K7 K2 58.99(12) 2_667 2_767 ?
K11 K7 K2 59.39(15) . 2_767 ?
O104 K7 K5 30.1(3) . 2_777 ?
O86 K7 K5 68.3(3) . 2_777 ?
O116 K7 K5 107.1(4) 2_667 2_777 ?
O68 K7 K5 139.8(3) 2_667 2_777 ?
O102 K7 K5 105.7(3) . 2_777 ?
O13 K7 K5 120.5(3) . 2_777 ?
O126 K7 K5 47.8(7) . 2_777 ?
W15 K7 K5 93.50(13) . 2_777 ?
K6 K7 K5 148.13(16) 2_667 2_777 ?
K11 K7 K5 102.30(17) . 2_777 ?
K2 K7 K5 152.22(15) 2_767 2_777 ?
O111 K8 O80 125.4(6) . . ?
O111 K8 O110 96.2(6) . . ?
O80 K8 O110 83.2(4) . . ?
O111 K8 O31 116.2(5) . 2_766 ?
O80 K8 O31 92.7(4) . 2_766 ?
O110 K8 O31 141.9(5) . 2_766 ?
O111 K8 O112 120.8(6) . . ?
O80 K8 O112 111.3(5) . . ?
O110 K8 O112 73.5(5) . . ?
O31 K8 O112 72.9(5) 2_766 . ?
O111 K8 O72 178.0(6) . . ?
O80 K8 O72 55.2(4) . . ?
O110 K8 O72 81.9(5) . . ?
O31 K8 O72 65.3(4) 2_766 . ?
O112 K8 O72 58.0(5) . . ?
O111 K8 O32 65.2(5) . 2_766 ?
O80 K8 O32 137.3(4) . 2_766 ?
O110 K8 O32 139.4(5) . 2_766 ?
O31 K8 O32 53.6(3) 2_766 2_766 ?
O112 K8 O32 85.4(4) . 2_766 ?
O72 K8 O32 115.8(4) . 2_766 ?
O111 K8 W3 153.0(5) . . ?
O80 K8 W3 27.5(3) . . ?
O110 K8 W3 82.2(3) . . ?
O31 K8 W3 77.4(3) 2_766 . ?
O112 K8 W3 84.8(4) . . ?
O72 K8 W3 27.7(3) . . ?
O32 K8 W3 130.7(3) 2_766 . ?
O111 K8 W17 94.3(4) . 2_766 ?
O80 K8 W17 118.4(3) . 2_766 ?
O110 K8 W17 142.7(4) . 2_766 ?
O31 K8 W17 26.3(3) 2_766 2_766 ?
O112 K8 W17 70.4(3) . 2_766 ?
O72 K8 W17 86.8(3) . 2_766 ?
O32 K8 W17 29.1(2) 2_766 2_766 ?
W3 K8 W17 103.21(15) . 2_766 ?
O111 K8 K8 57.1(5) . 2_766 ?
O80 K8 K8 92.5(4) . 2_766 ?
O110 K8 K8 143.1(5) . 2_766 ?
O31 K8 K8 74.7(3) 2_766 2_766 ?
O112 K8 K8 140.2(4) . 2_766 ?
O72 K8 K8 125.0(4) . 2_766 ?
O32 K8 K8 56.7(3) 2_766 2_766 ?
W3 K8 K8 109.8(3) . 2_766 ?
W17 K8 K8 70.32(17) 2_766 2_766 ?
O111 K8 K9 35.5(5) . . ?
O80 K8 K9 122.2(3) . . ?
O110 K8 K9 61.5(4) . . ?
O31 K8 K9 143.3(3) 2_766 . ?
O112 K8 K9 101.1(4) . . ?
O72 K8 K9 142.5(4) . . ?
O32 K8 K9 90.3(3) 2_766 . ?
W3 K8 K9 139.01(19) . . ?
W17 K8 K9 117.07(16) 2_766 . ?
K8 K8 K9 91.5(2) 2_766 . ?
O120 K9 O79 90.7(6) . 1_655 ?
O120 K9 O117 98.2(8) . . ?
O79 K9 O117 77.3(6) 1_655 . ?
O120 K9 O78 97.7(7) . . ?
O79 K9 O78 66.0(4) 1_655 . ?
O117 K9 O78 140.1(6) . . ?
O120 K9 O111 160.8(7) . . ?
O79 K9 O111 106.7(5) 1_655 . ?
O117 K9 O111 78.3(6) . . ?
O78 K9 O111 96.9(5) . . ?
O120 K9 O39 78.1(6) . 2_766 ?
O79 K9 O39 138.6(5) 1_655 2_766 ?
O117 K9 O39 65.3(6) . 2_766 ?
O78 K9 O39 154.3(5) . 2_766 ?
O111 K9 O39 83.3(4) . 2_766 ?
O120 K9 O125 97.3(7) . . ?
O79 K9 O125 158.7(5) 1_655 . ?
O117 K9 O125 120.7(6) . . ?
O78 K9 O125 93.2(5) . . ?
O111 K9 O125 69.4(6) . . ?
O39 K9 O125 62.7(4) 2_766 . ?
O120 K9 W16 68.5(6) . 1_655 ?
O79 K9 W16 22.3(3) 1_655 1_655 ?
O117 K9 W16 79.2(5) . 1_655 ?
O78 K9 W16 73.0(3) . 1_655 ?
O111 K9 W16 128.2(5) . 1_655 ?
O39 K9 W16 126.5(3) 2_766 1_655 ?
O125 K9 W16 157.9(4) . 1_655 ?
O120 K9 K8 166.1(6) . . ?
O79 K9 K8 75.6(3) 1_655 . ?
O117 K9 K8 76.7(5) . . ?
O78 K9 K8 79.2(3) . . ?
O111 K9 K8 31.6(4) . . ?
O39 K9 K8 110.5(3) 2_766 . ?
O125 K9 K8 96.4(4) . . ?
W16 K9 K8 97.73(18) 1_655 . ?
O120 K9 K3 53.3(5) . 1_665 ?
O79 K9 K3 138.7(4) 1_655 1_665 ?
O117 K9 K3 87.6(5) . 1_665 ?
O78 K9 K3 130.6(3) . 1_665 ?
O111 K9 K3 107.5(4) . 1_665 ?
O39 K9 K3 29.8(2) 2_766 1_665 ?
O125 K9 K3 58.8(4) . 1_665 ?
W16 K9 K3 117.46(18) 1_655 1_665 ?
K8 K9 K3 138.04(19) . 1_665 ?
O123 K10 O124 48.8(7) . . ?
O123 K10 O44 134.1(7) . 2_656 ?
O124 K10 O44 121.2(5) . 2_656 ?
O123 K10 O105 88.1(7) . . ?
O124 K10 O105 125.0(6) . . ?
O44 K10 O105 113.3(5) 2_656 . ?
O123 K10 O75 107.1(6) . . ?
O124 K10 O75 80.4(5) . . ?
O44 K10 O75 115.0(4) 2_656 . ?
O105 K10 O75 83.5(4) . . ?
O123 K10 O72 56.4(6) . . ?
O124 K10 O72 67.3(5) . . ?
O44 K10 O72 169.0(5) 2_656 . ?
O105 K10 O72 59.8(4) . . ?
O75 K10 O72 57.4(4) . . ?
O123 K10 O62 124.3(7) . . ?
O124 K10 O62 75.5(5) . . ?
O44 K10 O62 71.0(4) 2_656 . ?
O105 K10 O62 132.3(5) . . ?
O75 K10 O62 55.7(3) . . ?
O72 K10 O62 106.8(4) . . ?
O123 K10 O107 140.1(7) . 2_656 ?
O124 K10 O107 146.0(5) . 2_656 ?
O44 K10 O107 76.8(4) 2_656 2_656 ?
O105 K10 O107 52.8(4) . 2_656 ?
O75 K10 O107 65.7(4) . 2_656 ?
O72 K10 O107 92.4(4) . 2_656 ?
O62 K10 O107 85.6(4) . 2_656 ?
O123 K10 O114 95.2(8) . . ?
O124 K10 O114 143.1(7) . . ?
O44 K10 O114 75.3(5) 2_656 . ?
O105 K10 O114 47.2(5) . . ?
O75 K10 O114 125.1(6) . . ?
O72 K10 O114 102.1(5) . . ?
O62 K10 O114 139.5(6) . . ?
O107 K10 O114 65.3(7) 2_656 . ?
O123 K10 W4 123.2(6) . . ?
O124 K10 W4 80.7(4) . . ?
O44 K10 W4 90.4(3) 2_656 . ?
O105 K10 W4 106.5(4) . . ?
O75 K10 W4 28.3(2) . . ?
O72 K10 W4 84.0(3) . . ?
O62 K10 W4 28.1(2) . . ?
O107 K10 W4 69.9(3) 2_656 . ?
O114 K10 W4 135.0(6) . . ?
O123 K10 W3 79.6(6) . . ?
O124 K10 W3 74.5(4) . . ?
O44 K10 W3 146.0(4) 2_656 . ?
O105 K10 W3 64.1(3) . . ?
O75 K10 W3 33.1(2) . . ?
O72 K10 W3 24.9(3) . . ?
O62 K10 W3 86.5(3) . . ?
O107 K10 W3 76.4(3) 2_656 . ?
O114 K10 W3 111.3(5) . . ?
W4 K10 W3 60.78(9) . . ?
O123 K10 K1 85.2(6) . . ?
O124 K10 K1 36.6(4) . . ?
O44 K10 K1 94.6(3) 2_656 . ?
O105 K10 K1 146.3(3) . . ?
O75 K10 K1 67.2(3) . . ?
O72 K10 K1 89.5(3) . . ?
O62 K10 K1 39.3(3) . . ?
O107 K10 K1 121.9(3) 2_656 . ?
O114 K10 K1 166.4(5) . . ?
W4 K10 K1 52.57(10) . . ?
W3 K10 K1 82.23(12) . . ?
O121 K11 O10 114.5(6) . . ?
O121 K11 O106 82.7(6) . 1_455 ?
O10 K11 O106 159.1(5) . 1_455 ?
O121 K11 O68 75.3(6) . 2_667 ?
O10 K11 O68 94.1(4) . 2_667 ?
O106 K11 O68 102.1(4) 1_455 2_667 ?
O121 K11 O37 135.9(7) . . ?
O10 K11 O37 58.5(4) . . ?
O106 K11 O37 101.1(4) 1_455 . ?
O68 K11 O37 143.3(5) 2_667 . ?
O121 K11 O11 78.8(6) . . ?
O10 K11 O11 55.4(3) . . ?
O106 K11 O11 121.5(4) 1_455 . ?
O68 K11 O11 125.2(4) 2_667 . ?
O37 K11 O11 61.6(3) . . ?
O121 K11 O108 73.2(7) . 1_455 ?
O10 K11 O108 104.0(4) . 1_455 ?
O106 K11 O108 68.5(4) 1_455 1_455 ?
O68 K11 O108 148.0(5) 2_667 1_455 ?
O37 K11 O108 68.0(4) . 1_455 ?
O11 K11 O108 53.1(4) . 1_455 ?
O121 K11 O86 63.2(5) . . ?
O10 K11 O86 51.7(3) . . ?
O106 K11 O86 145.4(5) 1_455 . ?
O68 K11 O86 76.1(4) 2_667 . ?
O37 K11 O86 99.6(4) . . ?
O11 K11 O86 49.1(3) . . ?
O108 K11 O86 94.6(4) 1_455 . ?
O121 K11 K11 149.3(6) . 2_667 ?
O10 K11 K11 91.2(4) . 2_667 ?
O106 K11 K11 76.7(4) 1_455 2_667 ?
O68 K11 K11 86.9(4) 2_667 2_667 ?
O37 K11 K11 71.2(3) . 2_667 ?
O11 K11 K11 131.5(4) . 2_667 ?
O108 K11 K11 118.4(4) 1_455 2_667 ?
O86 K11 K11 136.7(4) . 2_667 ?
O121 K11 W15 92.3(5) . . ?
O10 K11 W15 26.4(2) . . ?
O106 K11 W15 174.5(4) 1_455 . ?
O68 K11 W15 74.2(3) 2_667 . ?
O37 K11 W15 84.1(3) . . ?
O11 K11 W15 59.4(2) . . ?
O108 K11 W15 112.5(3) 1_455 . ?
O86 K11 W15 30.3(2) . . ?
K11 K11 W15 106.9(3) 2_667 . ?
O121 K11 Sn3 112.4(6) . . ?
O10 K11 Sn3 35.6(2) . . ?
O106 K11 Sn3 128.5(3) 1_455 . ?
O68 K11 Sn3 129.1(3) 2_667 . ?
O37 K11 Sn3 34.0(2) . . ?
O11 K11 Sn3 33.9(2) . . ?
O108 K11 Sn3 69.9(3) 1_455 . ?
O86 K11 Sn3 65.7(2) . . ?
K11 K11 Sn3 98.3(3) 2_667 . ?
W15 K11 Sn3 55.70(9) . . ?
O121 K11 W10 79.3(6) . 2_667 ?
O10 K11 W10 113.9(3) . 2_667 ?
O106 K11 W10 79.7(3) 1_455 2_667 ?
O68 K11 W10 23.5(2) 2_667 2_667 ?
O37 K11 W10 144.8(4) . 2_667 ?
O11 K11 W10 146.9(3) . 2_667 ?
O108 K11 W10 139.9(3) 1_455 2_667 ?
O86 K11 W10 98.5(3) . 2_667 ?
K11 K11 W10 74.8(2) 2_667 2_667 ?
W15 K11 W10 97.10(16) . 2_667 ?
Sn3 K11 W10 149.4(2) . 2_667 ?
W15 O10 Sn3 123.5(6) . . ?
W15 O10 K11 109.6(6) . . ?
Sn3 O10 K11 97.5(5) . . ?
W9 O11 Sn3 124.1(6) . . ?
W9 O11 K11 110.5(6) . . ?
Sn3 O11 K11 91.1(5) . . ?
W2 O12 W15 150.2(7) . . ?
W15 O13 K2 139.6(6) . 2_767 ?
W15 O13 K7 99.6(5) . . ?
K2 O13 K7 110.8(4) 2_767 . ?
W1 O14 W15 156.3(6) . . ?
Si1 O15 W15 127.1(6) . . ?
Si1 O15 W9 126.4(6) . . ?
W15 O15 W9 92.8(4) . . ?
W9 O16 W12 157.4(7) . . ?
W12 O18 K3 145.4(6) . 1_565 ?
W12 O18 K1 107.9(5) . 1_565 ?
K3 O18 K1 106.7(4) 1_565 1_565 ?
W12 O19 Sn4 120.6(6) . . ?
W5 O20 W12 147.6(6) . . ?
W5 O20 K1 106.3(5) . 1_565 ?
W12 O20 K1 97.8(4) . 1_565 ?
Si1 O21 W12 127.3(6) . . ?
Si1 O21 W17 128.0(6) . . ?
W12 O21 W17 93.2(4) . . ?
W17 O22 W12 115.0(5) . . ?
W5 O23 K5 110.4(5) . 2_777 ?
W5 O23 K1 96.1(4) . 1_565 ?
K5 O23 K1 99.2(4) 2_777 1_565 ?
W2 O24 W5 118.4(5) . . ?
W5 O25 W18 119.2(5) . . ?
W2 O26 W18 121.3(6) . . ?
W2 O26 K4 103.6(4) . . ?
W18 O26 K4 103.6(5) . . ?
W2 O27 K5 155.7(6) . . ?
W1 O28 W2 149.1(7) . . ?
W1 O28 K4 102.2(5) . . ?
W2 O28 K4 107.6(5) . . ?
Si1 O29 W1 124.1(6) . . ?
Si1 O29 W11 126.0(6) . . ?
W1 O29 W11 93.0(4) . . ?
W17 O31 K8 107.2(6) . 2_766 ?
W17 O32 Sn4 123.3(6) . . ?
W17 O32 K8 92.0(5) . 2_766 ?
Sn4 O32 K8 139.3(5) . 2_766 ?
W1 O34 W11 118.2(6) . . ?
W1 O34 K2 119.0(5) . . ?
W11 O34 K2 110.7(5) . . ?
W1 O34 K4 99.2(4) . . ?
W11 O34 K4 109.1(5) . . ?
K2 O34 K4 97.0(4) . . ?
W1 O35 Sn2 133.8(6) . . ?
W1 O35 Sn1 122.7(5) . . ?
Sn2 O35 Sn1 103.5(5) . . ?
W7 O36 Sn1 118.5(5) . . ?
W7 O36 Sn2 123.1(5) . . ?
Sn1 O36 Sn2 100.9(4) . . ?
W10 O37 Sn3 124.3(7) . . ?
W10 O37 K11 138.8(6) . . ?
Sn3 O37 K11 96.5(5) . . ?
W8 O38 Sn4 124.2(6) . . ?
W8 O39 K3 111.6(5) . 2_656 ?
W8 O39 K9 125.9(5) . 2_766 ?
K3 O39 K9 118.3(4) 2_656 2_766 ?
W8 O40 W3 116.3(6) . . ?
W8 O41 W16 158.4(6) . . ?
Si2 O42 W3 127.5(6) . . ?
Si2 O42 W8 127.0(6) . . ?
W3 O42 W8 92.9(4) . . ?
W6 O44 K10 141.7(6) . 2_656 ?
W6 O44 K3 102.4(5) . 2_656 ?
K10 O44 K3 106.0(4) 2_656 2_656 ?
W4 O45 W6 118.2(6) . . ?
W6 O46 W8 148.1(6) . . ?
W6 O46 K3 98.6(4) . 2_656 ?
W8 O46 K3 98.4(4) . 2_656 ?
W6 O48 W16 148.5(7) . . ?
W6 O48 K6 103.4(5) . . ?
W16 O48 K6 104.7(5) . . ?
Si2 O49 W4 122.6(6) . . ?
Si2 O49 W6 123.8(6) . . ?
W4 O49 W6 94.3(4) . . ?
Si2 O49 W14 119.8(6) . . ?
W4 O49 W14 94.6(4) . . ?
W6 O49 W14 94.5(4) . . ?
W3 O50 W7 154.3(6) . . ?
W7 O51 W4 148.5(6) . . ?
W7 O51 K1 100.3(5) . . ?
W4 O51 K1 101.3(4) . . ?
W6 O52 W14 118.8(6) . . ?
W6 O52 K6 97.4(5) . . ?
W14 O52 K6 102.7(5) . . ?
W14 O53 W4 120.3(6) . . ?
W14 O54 W10 149.3(7) . . ?
W14 O54 K6 106.5(5) . . ?
W10 O54 K6 101.6(5) . . ?
W14 O55 W13 147.6(7) . . ?
W13 O56 K4 130.7(6) . 2_767 ?
W13 O56 K5 99.3(5) . 2_767 ?
K4 O56 K5 119.3(4) 2_767 2_767 ?
W7 O58 W13 117.5(5) . . ?
W7 O58 K5 131.0(5) . 2_767 ?
W13 O58 K5 105.1(5) . 2_767 ?
W13 O59 Sn2 124.4(6) . . ?
W13 O60 W10 155.8(7) . . ?
Si2 O61 W13 129.7(6) . . ?
Si2 O61 W7 125.4(6) . . ?
W13 O61 W7 91.9(4) . . ?
W4 O62 K3 141.2(8) . . ?
W4 O62 K1 103.3(5) . . ?
K3 O62 K1 104.7(4) . . ?
W4 O62 K10 96.4(5) . . ?
K3 O62 K10 105.3(4) . . ?
K1 O62 K10 98.7(5) . . ?
W11 O64 W17 155.0(7) . . ?
Si2 O65 W16 129.4(6) . . ?
Si2 O65 W10 128.6(6) . . ?
W16 O65 W10 92.8(4) . . ?
W18 O67 W11 149.7(7) . . ?
W18 O67 K4 104.2(5) . . ?
W11 O67 K4 105.1(4) . . ?
W10 O68 K7 131.5(6) . 2_667 ?
W10 O68 K11 114.8(5) . 2_667 ?
K7 O68 K11 99.4(4) 2_667 2_667 ?
W10 O68 K2 97.5(5) . 1_455 ?
K7 O68 K2 108.9(4) 2_667 1_455 ?
K11 O68 K2 101.1(4) 2_667 1_455 ?
W10 O71 W16 114.9(6) . . ?
W10 O71 K6 104.9(5) . . ?
W16 O71 K6 108.2(5) . . ?
W10 O71 K2 95.3(4) . 1_455 ?
W16 O71 K2 130.1(5) . 1_455 ?
K6 O71 K2 100.4(4) . 1_455 ?
W3 O72 K10 107.7(6) . . ?
W3 O72 K8 95.5(6) . . ?
K10 O72 K8 153.4(5) . . ?
Si1 O73 W18 122.4(6) . . ?
Si1 O73 W2 124.1(6) . . ?
W18 O73 W2 94.1(4) . . ?
Si1 O73 W5 121.6(6) . . ?
W18 O73 W5 93.6(4) . . ?
W2 O73 W5 93.0(4) . . ?
W5 O74 W9 145.7(7) . . ?
W5 O74 K5 92.8(4) . 2_777 ?
W9 O74 K5 109.6(5) . 2_777 ?
W4 O75 W3 151.6(6) . . ?
W4 O75 K10 103.2(5) . . ?
W3 O75 K10 100.7(5) . . ?
W11 O78 K9 134.1(7) . . ?
W16 O79 K9 120.5(6) . 1_455 ?
W3 O80 Sn4 124.3(7) . . ?
W3 O80 K8 107.0(6) . . ?
Sn4 O80 K8 124.9(5) . . ?
W7 O82 K1 105.8(5) . . ?
W11 O83 Sn1 122.7(6) . . ?
W18 O85 W17 150.3(6) . . ?
W9 O86 W15 115.5(6) . . ?
W9 O86 K7 141.6(6) . . ?
W15 O86 K7 100.7(5) . . ?
W9 O86 K11 101.3(5) . . ?
W15 O86 K11 89.2(5) . . ?
K7 O86 K11 91.3(4) . . ?
K6 O101 K2 106.4(5) 1_655 . ?
K5 O103 K1 105.3(5) 2_767 . ?
K7 O104 K5 122.9(6) . 2_777 ?
O125 O105 K10 156.2(11) 2_766 . ?
K2 O106 K11 93.2(5) . 1_655 ?
K2 O106 K4 92.8(4) . . ?
K11 O106 K4 90.8(5) 1_655 . ?
K10 O107 K3 168.1(5) 2_656 . ?
K4 O108 K2 93.9(4) . . ?
K4 O108 K11 87.4(4) . 1_655 ?
K2 O108 K11 82.5(4) . 1_655 ?
K8 O111 K9 113.0(7) . . ?
K6 O116 K7 97.7(5) . 2_667 ?
K11 O121 K4 93.2(7) . 1_455 ?
K10 O124 K1 108.0(7) . . ?
O105 O125 K9 153.0(11) 2_766 . ?

loop_
_geom_bond_atom_site_label_1
_geom_bond_atom_site_label_2
_geom_bond_distance
_geom_bond_site_symmetry_2
_geom_bond_publ_flag
W1 O84 1.720(11) . ?
W1 O14 1.886(12) . ?
W1 O28 1.890(11) . ?
W1 O34 1.917(12) . ?
W1 O35 1.917(12) . ?
W1 O29 2.260(10) . ?
W1 K4 3.758(5) . ?
W1 K2 4.091(4) . ?
W2 O27 1.707(11) . ?
W2 O12 1.847(12) . ?
W2 O24 1.891(11) . ?
W2 O26 1.930(12) . ?
W2 O28 1.946(11) . ?
W2 O73 2.317(11) . ?
W2 K4 3.927(5) . ?
W3 O72 1.704(13) . ?
W3 O80 1.767(12) . ?
W3 O50 1.888(10) . ?
W3 O40 1.967(12) . ?
W3 O75 2.145(12) . ?
W3 O42 2.205(12) . ?
W3 K8 3.652(6) . ?
W3 K10 3.862(6) . ?
W4 O62 1.745(12) . ?
W4 O75 1.797(12) . ?
W4 O45 1.889(12) . ?
W4 O53 1.971(12) . ?
W4 O51 1.973(11) . ?
W4 O49 2.288(11) . ?
W4 K10 3.688(6) . ?
W4 K1 3.711(4) . ?
W5 O23 1.739(12) . ?
W5 O20 1.817(11) . ?
W5 O74 1.867(12) . ?
W5 O25 1.923(12) . ?
W5 O24 2.023(10) . ?
W5 O73 2.320(11) . ?
W5 K1 3.706(4) 1_565 ?
W5 K5 3.767(5) 2_777 ?
W6 O44 1.729(11) . ?
W6 O48 1.807(11) . ?
W6 O46 1.882(12) . ?
W6 O52 1.916(11) . ?
W6 O45 2.022(12) . ?
W6 O49 2.291(11) . ?
W6 K6 3.662(5) . ?
W6 K3 3.729(4) 2_656 ?
W7 O82 1.728(12) . ?
W7 O51 1.875(11) . ?
W7 O58 1.896(12) . ?
W7 O50 1.928(11) . ?
W7 O36 1.958(11) . ?
W7 O61 2.305(11) . ?
W7 K1 3.620(4) . ?
W8 O39 1.720(11) . ?
W8 O41 1.873(12) . ?
W8 O38 1.890(12) . ?
W8 O40 1.898(13) . ?
W8 O46 1.981(12) . ?
W8 O42 2.323(10) . ?
W8 K3 3.784(4) 2_656 ?
W9 O17 1.723(12) . ?
W9 O11 1.852(12) . ?
W9 O16 1.899(12) . ?
W9 O86 1.937(12) . ?
W9 O74 2.026(12) . ?
W9 O15 2.274(11) . ?
W10 O68 1.738(12) . ?
W10 O37 1.823(13) . ?
W10 O60 1.918(12) . ?
W10 O71 1.921(12) . ?
W10 O54 2.009(12) . ?
W10 O65 2.263(11) . ?
W10 K2 3.635(4) 1_455 ?
W10 K6 3.823(5) . ?
W10 K11 3.959(7) 2_667 ?
W11 O78 1.741(13) . ?
W11 O83 1.842(11) . ?
W11 O64 1.871(11) . ?
W11 O34 1.943(11) . ?
W11 O67 1.973(11) . ?
W11 O29 2.304(11) . ?
W11 K2 3.936(4) . ?
W11 K4 4.021(5) . ?
W12 O18 1.725(12) . ?
W12 O19 1.794(11) . ?
W12 O16 1.901(12) . ?
W12 O22 1.963(13) . ?
W12 O20 2.107(11) . ?
W12 O21 2.253(10) . ?
W12 K1 3.693(4) 1_565 ?
W13 O56 1.736(11) . ?
W13 O59 1.828(12) . ?
W13 O60 1.872(12) . ?
W13 O58 1.960(12) . ?
W13 O55 2.017(12) . ?
W13 O61 2.281(11) . ?
W13 K5 3.948(5) 2_767 ?
W14 O77 1.705(12) . ?
W14 O55 1.849(12) . ?
W14 O54 1.882(12) . ?
W14 O53 1.921(13) . ?
W14 O52 2.005(11) . ?
W14 O49 2.307(11) . ?
W14 K6 3.856(5) . ?
W15 O13 1.717(12) . ?
W15 O10 1.818(12) . ?
W15 O14 1.893(12) . ?
W15 O86 1.943(12) . ?
W15 O12 2.066(11) . ?
W15 O15 2.258(11) . ?
W15 K7 3.660(6) . ?
W15 K11 3.856(7) . ?
W16 O81 1.747(12) . ?
W16 O79 1.768(12) . ?
W16 O41 1.927(12) . ?
W16 O71 1.956(12) . ?
W16 O48 2.135(11) . ?
W16 O65 2.252(10) . ?
W16 K6 3.925(5) . ?
W16 K9 4.013(8) 1_455 ?
W17 O31 1.739(12) . ?
W17 O32 1.824(11) . ?
W17 O64 1.927(11) . ?
W17 O22 1.933(12) . ?
W17 O85 1.977(11) . ?
W17 O21 2.268(11) . ?
W17 K8 3.744(6) 2_766 ?
W18 O76 1.755(12) . ?
W18 O67 1.885(11) . ?
W18 O85 1.895(11) . ?
W18 O26 1.947(10) . ?
W18 O25 1.980(12) . ?
W18 O73 2.299(11) . ?
W18 K4 3.939(5) . ?
Sn1 O83 2.136(12) . ?
Sn1 O35 2.156(11) . ?
Sn1 O36 2.163(11) . ?
Sn2 O59 2.115(12) . ?
Sn2 O35 2.137(11) . ?
Sn2 O36 2.209(11) . ?
Sn3 O11 2.152(12) . ?
Sn3 O37 2.175(12) . ?
Sn3 O10 2.267(12) . ?
Sn3 K11 3.861(7) . ?
Sn4 O38 2.116(11) . ?
Sn4 O32 2.151(13) . ?
Sn4 O19 2.362(12) . ?
Sn4 O80 2.548(14) . ?
Si1 O21 1.625(11) . ?
Si1 O73 1.647(12) . ?
Si1 O15 1.654(12) . ?
Si1 O29 1.658(11) . ?
Si2 O65 1.599(12) . ?
Si2 O61 1.607(11) . ?
Si2 O42 1.640(11) . ?
Si2 O49 1.663(11) . ?
K1 O82 2.745(13) . ?
K1 O20 2.761(11) 1_545 ?
K1 O18 2.779(13) 1_545 ?
K1 O51 2.781(12) . ?
K1 O124 2.84(2) . ?
K1 O103 2.860(17) . ?
K1 O62 2.898(13) . ?
K1 O23 3.093(11) 1_545 ?
K1 O115 3.11(2) . ?
K1 W12 3.693(4) 1_545 ?
K1 W5 3.706(4) 1_545 ?
K2 O101 2.793(14) . ?
K2 O34 2.803(12) . ?
K2 O13 2.808(13) 2_767 ?
K2 O106 2.845(14) . ?
K2 O71 2.914(12) 1_655 ?
K2 O68 2.973(13) 1_655 ?
K2 O108 3.019(17) . ?
K2 W10 3.635(4) 1_655 ?
K2 K11 4.137(8) 1_655 ?
K2 K4 4.304(7) . ?
K3 O62 2.689(13) . ?
K3 O18 2.737(13) 1_545 ?
K3 O113 2.77(2) . ?
K3 O39 2.797(12) 2_656 ?
K3 O122 2.89(2) . ?
K3 O46 2.949(11) 2_656 ?
K3 O44 2.954(13) 2_656 ?
K3 O107 3.211(18) . ?
K3 W6 3.729(4) 2_656 ?
K3 W8 3.784(4) 2_656 ?
K3 K10 4.575(8) . ?
K4 O108 2.867(15) . ?
K4 O28 2.873(13) . ?
K4 O56 2.915(13) 2_767 ?
K4 O34 2.942(13) . ?
K4 O121 2.98(2) 1_655 ?
K4 O26 2.995(13) . ?
K4 O119 3.000(19) . ?
K4 O67 3.026(12) . ?
K4 O106 3.093(15) . ?
K5 O27 2.686(12) . ?
K5 O103 2.779(14) 2_767 ?
K5 O23 2.790(13) 2_777 ?
K5 O58 2.955(12) 2_767 ?
K5 O104 3.008(15) 2_777 ?
K5 O74 3.181(12) 2_777 ?
K5 O56 3.277(14) 2_767 ?
K5 W5 3.767(5) 2_777 ?
K5 W13 3.948(5) 2_767 ?
K5 K1 4.484(7) 2_767 ?
K5 K7 5.032(8) 2_777 ?
K6 O101 2.732(14) 1_455 ?
K6 O116 2.777(18) . ?
K6 O48 2.795(13) . ?
K6 O118 2.796(18) . ?
K6 O71 2.847(13) . ?
K6 O54 2.872(13) . ?
K6 O52 2.883(14) . ?
K6 K7 4.187(8) 2_667 ?
K7 O104 2.716(15) . ?
K7 O86 2.763(14) . ?
K7 O116 2.786(19) 2_667 ?
K7 O68 2.859(13) 2_667 ?
K7 O102 2.870(19) . ?
K7 O13 2.958(15) . ?
K7 O126 3.13(2) . ?
K7 K6 4.187(8) 2_667 ?
K7 K11 4.394(9) . ?
K7 K2 4.746(7) 2_767 ?
K7 K5 5.032(8) 2_777 ?
K8 O111 2.60(2) . ?
K8 O80 2.721(15) . ?
K8 O110 2.767(19) . ?
K8 O31 2.840(14) 2_766 ?
K8 O112 2.95(2) . ?
K8 O72 3.072(16) . ?
K8 O32 3.205(13) 2_766 ?
K8 W17 3.744(6) 2_766 ?
K8 K8 4.161(17) 2_766 ?
K8 K9 4.573(9) . ?
K9 O120 2.53(2) . ?
K9 O79 2.815(15) 1_655 ?
K9 O117 2.85(2) . ?
K9 O78 2.855(16) . ?
K9 O111 2.88(2) . ?
K9 O39 2.970(12) 2_766 ?
K9 O125 3.38(2) . ?
K9 W16 4.013(8) 1_655 ?
K9 K3 4.951(9) 1_665 ?
K10 O123 2.68(3) . ?
K10 O124 2.75(2) . ?
K10 O44 2.772(14) 2_656 ?
K10 O105 2.800(18) . ?
K10 O75 2.837(14) . ?
K10 O72 2.986(16) . ?
K10 O62 3.062(16) . ?
K10 O107 3.140(19) 2_656 ?
K10 O114 3.35(2) . ?
K11 O121 2.85(3) . ?
K11 O10 2.845(15) . ?
K11 O106 2.849(16) 1_455 ?
K11 O68 2.903(13) 2_667 ?
K11 O37 2.954(15) . ?
K11 O11 3.165(16) . ?
K11 O108 3.247(16) 1_455 ?
K11 O86 3.356(15) . ?
K11 K11 3.396(18) 2_667 ?
K11 W10 3.959(7) 2_667 ?
O13 K2 2.808(13) 2_767 ?
O18 K3 2.737(13) 1_565 ?
O18 K1 2.779(13) 1_565 ?
O20 K1 2.761(11) 1_565 ?
O23 K5 2.790(13) 2_777 ?
O23 K1 3.093(11) 1_565 ?
O31 K8 2.840(14) 2_766 ?
O32 K8 3.205(13) 2_766 ?
O39 K3 2.797(12) 2_656 ?
O39 K9 2.970(12) 2_766 ?
O44 K10 2.772(14) 2_656 ?
O44 K3 2.954(13) 2_656 ?
O46 K3 2.949(11) 2_656 ?
O56 K4 2.915(13) 2_767 ?
O56 K5 3.277(14) 2_767 ?
O58 K5 2.955(12) 2_767 ?
O68 K7 2.859(13) 2_667 ?
O68 K11 2.903(13) 2_667 ?
O68 K2 2.973(13) 1_455 ?
O71 K2 2.914(12) 1_455 ?
O74 K5 3.181(12) 2_777 ?
O79 K9 2.815(15) 1_455 ?
O101 K6 2.732(14) 1_655 ?
O103 K5 2.779(13) 2_767 ?
O104 K5 3.008(15) 2_777 ?
O105 O125 1.64(3) 2_766 ?
O106 K11 2.849(16) 1_655 ?
O107 K10 3.140(19) 2_656 ?
O108 K11 3.247(16) 1_655 ?
O116 K7 2.786(19) 2_667 ?
O121 K4 2.98(2) 1_455 ?
O125 O105 1.64(3) 2_766 ?
